data_4117714
loop_
_publ_author_name
'Hua Yang'
'Meilan Yu'
'Hongxiao Jin'
'Ziyang Liu'
'Mingguang Yao'
'Bingbing Liu'
'Marilyn M. Olmstead'
'Alan L. Balch'

_publ_section_title
;
 Isolation of Three Isomers of Sm@C84 and X-ray Crystallographic
 Characterization of Sm@D3d(19)-C84 and Sm@C2(13)-C84
;
_journal_name_full 'Journal of the American Chemical Society'
_journal_page_first 5331
_journal_page_last 5338
_journal_paper_doi 10.1021/ja211785u
_journal_volume 134
_journal_year 2012
_chemical_formula_sum 'C134 H60 N4 Ni Sm'
_chemical_formula_weight 1934.92
_chemical_name_common Sm@D3d(19)-C84.NiOEP.2toluene
_chemical_name_systematic
; 
 ? 
;
_space_group_IT_number 12
_symmetry_cell_setting monoclinic
_symmetry_space_group_name_Hall '-C 2y'
_symmetry_space_group_name_H-M 'C 1 2/m 1'
_atom_sites_solution_hydrogens geom
_atom_sites_solution_primary direct
_atom_sites_solution_secondary difmap
_audit_creation_method SHELXL-97
_cell_angle_alpha 90.00
_cell_angle_beta 97.5890(8)
_cell_angle_gamma 90.00
_cell_formula_units_Z 4
_cell_length_a 25.3389(15)
_cell_length_b 14.8092(9)
_cell_length_c 20.9260(13)
_cell_measurement_reflns_used 9877
_cell_measurement_temperature 90(2)
_cell_measurement_theta_max 30.5
_cell_measurement_theta_min 2.75
_cell_volume 7783.7(8)
_computing_cell_refinement 'SAINT (Bruker, 2009)'
_computing_data_collection 'Apex2 (Bruker, 2009)'
_computing_data_reduction 'SAINT (Bruker, 2009)'
_computing_molecular_graphics 'SHELXTL, XP (Sheldrick, 1994)'
_computing_publication_material 'SHELXL97 (Sheldrick, 2008)'
_computing_structure_refinement 'SHELXL97 (Sheldrick, 2008)'
_computing_structure_solution 'SHELXS97 (Sheldrick, 2008)'
_diffrn_ambient_temperature 90(2)
_diffrn_detector_area_resol_mean 8.3
_diffrn_measured_fraction_theta_full 0.998
_diffrn_measured_fraction_theta_max 0.998
_diffrn_measurement_device_type 'Bruker SMART ApexII'
_diffrn_measurement_method \w
_diffrn_radiation_monochromator graphite
_diffrn_radiation_source 'fine-focus sealed tube'
_diffrn_radiation_type MoK\a
_diffrn_radiation_wavelength 0.71073
_diffrn_reflns_av_R_equivalents 0.0390
_diffrn_reflns_av_sigmaI/netI 0.0317
_diffrn_reflns_limit_h_max 36
_diffrn_reflns_limit_h_min -36
_diffrn_reflns_limit_k_max 21
_diffrn_reflns_limit_k_min -21
_diffrn_reflns_limit_l_max 29
_diffrn_reflns_limit_l_min -29
_diffrn_reflns_number 60605
_diffrn_reflns_theta_full 30.54
_diffrn_reflns_theta_max 30.54
_diffrn_reflns_theta_min 2.61
_exptl_absorpt_coefficient_mu 1.060
_exptl_absorpt_correction_T_max 0.816
_exptl_absorpt_correction_T_min 0.653
_exptl_absorpt_correction_type multi-scan
_exptl_absorpt_process_details 'SADABS (Sheldrick, 1996)'
_exptl_crystal_colour black
_exptl_crystal_density_diffrn 1.651
_exptl_crystal_description parallelepiped
_exptl_crystal_F_000 3928
_exptl_crystal_size_max 0.44
_exptl_crystal_size_mid 0.33
_exptl_crystal_size_min 0.20
_refine_diff_density_max 0.588
_refine_diff_density_min -0.999
_refine_diff_density_rms 0.088
_refine_ls_extinction_method none
_refine_ls_goodness_of_fit_ref 1.237
_refine_ls_hydrogen_treatment constr
_refine_ls_matrix_type full
_refine_ls_number_parameters 1115
_refine_ls_number_reflns 12312
_refine_ls_number_restraints 1277
_refine_ls_restrained_S_all 1.178
_refine_ls_R_factor_all 0.0849
_refine_ls_R_factor_gt 0.0746
_refine_ls_shift/su_max 0.002
_refine_ls_shift/su_mean 0.000
_refine_ls_structure_factor_coef Fsqd
_refine_ls_weighting_details 'calc w=1/[\s^2^(Fo^2^)+(0.0221P)^2^+42.9924P] where P=(Fo^2^+2Fc^2^)/3'
_refine_ls_weighting_scheme calc
_refine_ls_wR_factor_gt 0.1526
_refine_ls_wR_factor_ref 0.1566
_reflns_number_gt 10660
_reflns_number_total 12312
_reflns_threshold_expression I>2\s(I)
_cod_data_source_file ja211785u_si_002.cif
_cod_data_source_block mn1937
_cod_original_sg_symbol_H-M 'C 2/m'
_cod_database_code 4117714

loop_
_symmetry_equiv_pos_as_xyz
'x, y, z'
'-x, y, -z'
'x+1/2, y+1/2, z'
'-x+1/2, y+1/2, -z'
'-x, -y, -z'
'x, -y, z'
'-x+1/2, -y+1/2, -z'
'x+1/2, -y+1/2, z'

loop_
_atom_site_label
_atom_site_type_symbol
_atom_site_fract_x
_atom_site_fract_y
_atom_site_fract_z
_atom_site_U_iso_or_equiv
_atom_site_adp_type
_atom_site_occupancy
_atom_site_symmetry_multiplicity
_atom_site_calc_flag
_atom_site_refinement_flags
_atom_site_disorder_assembly
_atom_site_disorder_group
Sm1 Sm 0.646181(17) 0.57502(3) 0.22013(2) 0.03058(11) Uani 0.40 1 d P . .
Sm2 Sm 0.6229(2) 0.4568(5) 0.1828(3) 0.0748(18) Uani 0.05 1 d P . .
Sm3 Sm 0.6759(2) 0.5879(5) 0.2469(3) 0.0394(15) Uani 0.03 1 d P . .
Sm4 Sm 0.6352(5) 0.5310(9) 0.2247(6) 0.049(3) Uiso 0.02 1 d P . .
C1 C 0.7566(7) 0.3752(9) 0.3703(11) 0.054(5) Uani 0.50 1 d PDU . -1
C2 C 0.7056(4) 0.3481(8) 0.3777(5) 0.035(2) Uani 0.50 1 d PDU . -1
C3 C 0.6707(3) 0.4207(7) 0.3927(6) 0.0320(19) Uani 0.50 1 d PDU . -1
C4 C 0.6868(2) 0.5086(8) 0.4051(3) 0.0369(17) Uani 0.50 1 d PDU . -1
C5 C 0.7423(2) 0.5303(4) 0.4025(3) 0.0420(17) Uani 0.50 1 d PDU . -1
C6 C 0.7772(2) 0.4650(5) 0.3868(3) 0.0435(18) Uani 0.50 1 d PDU . -1
C7 C 0.8155(2) 0.4928(13) 0.3454(3) 0.059(3) Uani 0.50 1 d PDU . -1
C8 C 0.8210(7) 0.4089(12) 0.3112(7) 0.066(6) Uani 0.50 1 d PDU . -1
C9 C 0.7843(6) 0.3366(10) 0.3208(7) 0.047(4) Uani 0.50 1 d PDU . -1
C10 C 0.7578(4) 0.2811(13) 0.2715(6) 0.033(2) Uani 0.50 1 d PDU . -1
C11 C 0.7035(4) 0.2566(11) 0.2783(5) 0.029(3) Uani 0.50 1 d PDU . -1
C12 C 0.6778(3) 0.2888(10) 0.3299(6) 0.029(2) Uani 0.50 1 d PDU . -1
C13 C 0.6232(2) 0.3198(4) 0.3214(3) 0.0363(15) Uani 0.50 1 d PDU . -1
C14 C 0.6198(3) 0.4045(5) 0.3549(4) 0.0356(19) Uani 0.50 1 d PDU . -1
C15 C 0.5866(3) 0.4750(4) 0.3269(3) 0.0355(19) Uani 0.50 1 d PDU . -1
C16 C 0.6045(3) 0.5663(4) 0.3403(3) 0.042(2) Uani 0.50 1 d PDU . -1
C17 C 0.6535(4) 0.5829(9) 0.3796(5) 0.042(3) Uani 0.50 1 d PDU . -1
C18 C 0.6913(5) 0.6503(10) 0.3646(6) 0.059(4) Uani 0.50 1 d PDU . -1
C19 C 0.7462(6) 0.6209(7) 0.3777(10) 0.047(4) Uani 0.50 1 d PDU . -1
C20 C 0.7808(6) 0.6412(10) 0.3317(7) 0.049(4) Uani 0.50 1 d PDU . -1
C21 C 0.8195(8) 0.5771(12) 0.3141(6) 0.067(6) Uani 0.50 1 d PDU . -1
C22 C 0.8370(7) 0.5780(11) 0.2507(6) 0.059(6) Uani 0.50 1 d PDU . -1
C23 C 0.84898(19) 0.4962(10) 0.2214(3) 0.050(2) Uani 0.50 1 d PDU . -1
C24 C 0.8397(7) 0.4127(10) 0.2526(6) 0.058(6) Uani 0.50 1 d PDU . -1
C25 C 0.8189(6) 0.3517(10) 0.2024(5) 0.044(4) Uani 0.50 1 d PDU . -1
C26 C 0.7811(6) 0.2850(11) 0.2117(6) 0.080(6) Uani 0.50 1 d PDU . -1
C27 C 0.7461(6) 0.2624(10) 0.1554(5) 0.078(6) Uani 0.50 1 d PDU . -1
C28 C 0.6905(6) 0.2367(18) 0.1606(7) 0.056(5) Uani 0.50 1 d PDU . -1
C29 C 0.6678(4) 0.2409(7) 0.2191(6) 0.036(2) Uani 0.50 1 d PDU . -1
C30 C 0.6132(4) 0.2618(8) 0.2122(5) 0.057(4) Uani 0.50 1 d PDU . -1
C31 C 0.5908(3) 0.3014(5) 0.2649(3) 0.047(2) Uani 0.50 1 d PDU . -1
C32 C 0.5547(5) 0.3701(6) 0.2389(5) 0.065(6) Uani 0.50 1 d PDU . -1
C33 C 0.5506(2) 0.4540(5) 0.2691(3) 0.0428(18) Uani 0.50 1 d PDU . -1
C34 C 0.5318(2) 0.5263(5) 0.2277(3) 0.051(3) Uani 0.50 1 d PDU . -1
C35 C 0.5483(4) 0.6208(7) 0.2409(4) 0.046(4) Uani 0.50 1 d PDU . -1
C36 C 0.5871(3) 0.6379(4) 0.2950(3) 0.044(2) Uani 0.50 1 d PDU . -1
C37 C 0.6203(3) 0.7120(5) 0.2870(3) 0.044(2) Uani 0.50 1 d PDU . -1
C38 C 0.6737(4) 0.7142(11) 0.3192(8) 0.067(5) Uani 0.50 1 d PDU . -1
C39 C 0.7104(6) 0.7489(14) 0.2790(8) 0.069(6) Uani 0.50 1 d PDU . -1
C40 C 0.7624(6) 0.7134(14) 0.2873(6) 0.048(4) Uani 0.50 1 d PDU . -1
C41 C 0.7815(4) 0.7172(9) 0.2266(6) 0.046(3) Uani 0.50 1 d PDU . -1
C42 C 0.8233(7) 0.6546(11) 0.2111(7) 0.062(5) Uani 0.50 1 d PDU . -1
C43 C 0.8151(5) 0.6408(8) 0.1428(7) 0.070(5) Uani 0.50 1 d PDU . -1
C44 C 0.8184(3) 0.5575(6) 0.1112(4) 0.052(2) Uani 0.50 1 d PDU . -1
C45 C 0.8380(2) 0.4863(8) 0.1534(3) 0.057(3) Uani 0.50 1 d PDU . -1
C46 C 0.8198(5) 0.3925(8) 0.1411(5) 0.057(4) Uani 0.50 1 d PDU . -1
C47 C 0.7828(3) 0.3729(5) 0.0855(4) 0.049(2) Uani 0.50 1 d PDU . -1
C48 C 0.7486(4) 0.2999(5) 0.0928(4) 0.046(2) Uani 0.50 1 d PDU . -1
C49 C 0.6951(5) 0.2952(10) 0.0610(7) 0.066(5) Uani 0.50 1 d PDU . -1
C50 C 0.6586(6) 0.2597(14) 0.1012(9) 0.083(7) Uani 0.50 1 d PDU . -1
C51 C 0.6072(6) 0.2975(8) 0.0943(6) 0.052(4) Uani 0.50 1 d PDU . -1
C52 C 0.5847(6) 0.2921(11) 0.1531(6) 0.063(5) Uani 0.50 1 d PDU . -1
C53 C 0.5470(7) 0.3607(10) 0.1707(5) 0.054(4) Uani 0.50 1 d PDU . -1
C54 C 0.5348(5) 0.4348(8) 0.1280(5) 0.065(4) Uani 0.50 1 d PDU . -1
C55 C 0.5210(2) 0.5137(9) 0.1595(3) 0.050(4) Uani 0.50 1 d PDU . -1
C56 C 0.5283(4) 0.5999(8) 0.1311(4) 0.054(3) Uani 0.50 1 d PDU . -1
C57 C 0.5499(6) 0.6624(10) 0.1796(5) 0.046(3) Uani 0.50 1 d PDU . -1
C58 C 0.5895(5) 0.7257(9) 0.1700(5) 0.043(3) Uani 0.50 1 d PDU . -1
C59 C 0.6227(5) 0.7545(9) 0.2265(4) 0.048(3) Uani 0.50 1 d PDU . -1
C60 C 0.6786(5) 0.7795(7) 0.2221(6) 0.041(3) Uani 0.50 1 d PDU . -1
C61 C 0.6994(5) 0.7747(17) 0.1623(6) 0.046(4) Uani 0.50 1 d PDU . -1
C62 C 0.7537(5) 0.7524(9) 0.1681(5) 0.044(3) Uani 0.50 1 d PDU . -1
C63 C 0.7768(3) 0.7073(6) 0.1181(4) 0.055(3) Uani 0.50 1 d PDU . -1
C64 C 0.7456(3) 0.6923(6) 0.0603(4) 0.046(2) Uani 0.50 1 d PDU . -1
C65 C 0.7503(3) 0.6095(6) 0.0248(4) 0.050(2) Uani 0.50 1 d PDU . -1
C66 C 0.7824(6) 0.5373(6) 0.0525(6) 0.063(4) Uani 0.50 1 d PDU . -1
C67 C 0.7657(4) 0.4450(7) 0.0398(6) 0.060(4) Uani 0.50 1 d PDU . -1
C68 C 0.7162(4) 0.4299(8) 0.0012(5) 0.060(3) Uani 0.50 1 d PDU . -1
C69 C 0.6801(4) 0.3581(8) 0.0138(5) 0.059(4) Uani 0.50 1 d PDU . -1
C70 C 0.6262(4) 0.3926(6) 0.0053(4) 0.054(3) Uani 0.50 1 d PDU . -1
C71 C 0.5902(3) 0.3704(6) 0.0493(4) 0.052(2) Uani 0.50 1 d PDU . -1
C72 C 0.5535(3) 0.4389(5) 0.0651(4) 0.056(3) Uani 0.50 1 d PDU . -1
C73 C 0.5541(3) 0.5254(5) 0.0362(4) 0.053(3) Uani 0.50 1 d PDU . -1
C74 C 0.5457(3) 0.6066(5) 0.0719(4) 0.050(2) Uani 0.50 1 d PDU . -1
C75 C 0.5836(3) 0.6747(5) 0.0584(4) 0.0404(19) Uani 0.50 1 d PDU . -1
C76 C 0.6101(4) 0.7294(9) 0.1081(5) 0.038(2) Uani 0.50 1 d PDU . -1
C77 C 0.6649(4) 0.7513(11) 0.1031(5) 0.035(2) Uani 0.50 1 d PDU . -1
C78 C 0.6905(3) 0.7210(8) 0.0508(5) 0.036(2) Uani 0.50 1 d PDU . -1
C79 C 0.6631(3) 0.6609(6) 0.0032(4) 0.040(2) Uani 0.50 1 d PDU . -1
C80 C 0.6993(4) 0.5905(7) -0.0122(5) 0.043(2) Uani 0.50 1 d PDU . -1
C81 C 0.6825(3) 0.5030(8) -0.0250(3) 0.054(2) Uani 1 2 d SDU . -1
C82 C 0.6270(3) 0.4827(7) -0.0207(3) 0.055(4) Uani 0.50 1 d PDU . -1
C83 C 0.5925(3) 0.5487(5) -0.0051(3) 0.050(2) Uani 0.50 1 d PDU . -1
C84 C 0.6106(3) 0.6409(5) 0.0073(4) 0.045(2) Uani 0.50 1 d PDU . -1
Ni1 Ni 0.516329(17) 0.5000 0.42272(2) 0.01356(10) Uani 1 2 d S . .
N1 N 0.51771(9) 0.37014(15) 0.42128(12) 0.0233(5) Uani 1 1 d . . .
N2 N 0.45854(12) 0.5000 0.35149(15) 0.0191(6) Uani 1 2 d S . .
N3 N 0.57644(11) 0.5000 0.49158(15) 0.0157(6) Uani 1 2 d S . .
C85 C 0.55115(10) 0.31111(18) 0.45949(14) 0.0215(5) Uani 1 1 d . . .
C86 C 0.54048(12) 0.2171(2) 0.44248(18) 0.0317(7) Uani 1 1 d . . .
C87 C 0.49966(12) 0.2168(2) 0.39409(18) 0.0316(7) Uani 1 1 d . . .
C88 C 0.48533(10) 0.31081(19) 0.38118(14) 0.0233(5) Uani 1 1 d . . .
C89 C 0.44569(10) 0.3381(2) 0.33402(14) 0.0250(6) Uani 1 1 d . . .
H89 H 0.4253 0.2928 0.3099 0.030 Uiso 1 1 calc R . .
C90 C 0.43389(10) 0.4263(2) 0.31968(13) 0.0239(5) Uani 1 1 d . . .
C91 C 0.39476(10) 0.4546(2) 0.26658(14) 0.0286(6) Uani 1 1 d . . .
C92 C 0.64743(9) 0.45427(19) 0.56796(12) 0.0193(5) Uani 1 1 d . . .
C93 C 0.60334(9) 0.42672(19) 0.52082(12) 0.0186(5) Uani 1 1 d . . .
C94 C 0.59111(10) 0.33838(19) 0.50628(13) 0.0214(5) Uani 1 1 d . . .
H94 H 0.6116 0.2930 0.5301 0.026 Uiso 1 1 calc R . .
C95 C 0.57185(14) 0.1390(2) 0.4737(2) 0.0451(10) Uani 1 1 d . . .
H95A H 0.5519 0.0824 0.4627 0.054 Uiso 1 1 calc R . .
H95B H 0.5756 0.1464 0.5211 0.054 Uiso 1 1 calc R . .
C96 C 0.62711(15) 0.1309(3) 0.4528(2) 0.0530(11) Uani 1 1 d . . .
H96A H 0.6237 0.1201 0.4063 0.079 Uiso 1 1 calc R . .
H96B H 0.6462 0.0804 0.4756 0.079 Uiso 1 1 calc R . .
H96C H 0.6469 0.1870 0.4632 0.079 Uiso 1 1 calc R . .
C97 C 0.47347(15) 0.1393(2) 0.3555(2) 0.0473(10) Uani 1 1 d . . .
H97A H 0.4344 0.1479 0.3503 0.057 Uiso 1 1 calc R . .
H97B H 0.4817 0.0825 0.3797 0.057 Uiso 1 1 calc R . .
C98 C 0.49119(18) 0.1304(3) 0.2896(3) 0.0699(16) Uani 1 1 d . . .
H98A H 0.4728 0.0792 0.2667 0.105 Uiso 1 1 calc R . .
H98B H 0.5297 0.1203 0.2943 0.105 Uiso 1 1 calc R . .
H98C H 0.4825 0.1859 0.2649 0.105 Uiso 1 1 calc R . .
C99 C 0.36343(12) 0.3909(3) 0.22073(16) 0.0401(9) Uani 1 1 d . . .
H99A H 0.3316 0.4227 0.1991 0.048 Uiso 1 1 calc R . .
H99B H 0.3510 0.3399 0.2454 0.048 Uiso 1 1 calc R . .
C100 C 0.39542(14) 0.3536(3) 0.16941(16) 0.0403(8) Uani 1 1 d . . .
H10A H 0.3725 0.3146 0.1397 0.060 Uiso 1 1 calc R . .
H10B H 0.4257 0.3186 0.1903 0.060 Uiso 1 1 calc R . .
H10C H 0.4085 0.4038 0.1453 0.060 Uiso 1 1 calc R . .
C101 C 0.68662(11) 0.3909(2) 0.60407(14) 0.0265(6) Uani 1 1 d . . .
H10D H 0.6676 0.3371 0.6173 0.032 Uiso 1 1 calc R . .
H10E H 0.7039 0.4210 0.6436 0.032 Uiso 1 1 calc R . .
C102 C 0.72936(12) 0.3611(3) 0.56295(16) 0.0345(7) Uani 1 1 d . . .
H10F H 0.7551 0.3215 0.5885 0.052 Uiso 1 1 calc R . .
H10G H 0.7478 0.4143 0.5491 0.052 Uiso 1 1 calc R . .
H10H H 0.7125 0.3283 0.5250 0.052 Uiso 1 1 calc R . .
C103 C 0.9506(3) 0.5590(9) 0.0644(5) 0.064(3) Uani 0.50 1 d PD A -1
C104 C 0.9798(4) 0.502(2) 0.1093(5) 0.093(4) Uani 0.50 1 d PD A -1
H104 H 1.0019 0.5301 0.1438 0.112 Uiso 0.50 1 calc PR A -1
C105 C 0.9798(6) 0.4133(12) 0.1086(6) 0.097(5) Uani 0.50 1 d PD A -1
H105 H 1.0018 0.3802 0.1407 0.116 Uiso 0.50 1 calc PR A -1
C106 C 0.9457(9) 0.3668(12) 0.0581(10) 0.078(6) Uani 0.50 1 d PD A -1
H106 H 0.9439 0.3028 0.0562 0.094 Uiso 0.50 1 calc PR A -1
C107 C 0.9164(5) 0.4200(9) 0.0135(7) 0.076(3) Uani 0.50 1 d PD A -1
H107 H 0.8941 0.3923 -0.0212 0.091 Uiso 0.50 1 calc PR A -1
C108 C 0.9182(4) 0.510(2) 0.0172(5) 0.075(6) Uani 0.50 1 d PD A -1
H108 H 0.8958 0.5437 -0.0144 0.090 Uiso 0.50 1 calc PR A -1
C109 C 0.9543(10) 0.6582(13) 0.0715(13) 0.085(6) Uani 0.50 1 d PD A -1
H10I H 0.9797 0.6818 0.0442 0.128 Uiso 0.50 1 calc PR A -1
H10J H 0.9664 0.6734 0.1167 0.128 Uiso 0.50 1 calc PR A -1
H10K H 0.9192 0.6851 0.0584 0.128 Uiso 0.50 1 calc PR A -1
C110 C 0.6857(2) 0.0000 0.1826(2) 0.0265(10) Uani 0.40 1 d P B 1
C111 C 0.7129(2) 0.0000 0.2457(3) 0.0385(15) Uani 0.40 1 d P B 1
H111 H 0.7507 0.0000 0.2522 0.046 Uiso 0.40 1 calc PR B 1
C112 C 0.6850(3) 0.0000 0.2986(3) 0.0363(14) Uani 0.40 1 d P B 1
H112 H 0.7038 0.0000 0.3410 0.044 Uiso 0.40 1 calc PR B 1
C113 C 0.6302(2) 0.0000 0.2898(3) 0.0306(11) Uani 0.40 1 d P B 1
H113 H 0.6112 0.0000 0.3259 0.037 Uiso 0.40 1 calc PR B 1
C114 C 0.6034(2) 0.0000 0.2287(3) 0.0340(13) Uani 0.40 1 d P B 1
H114 H 0.5655 0.0000 0.2226 0.041 Uiso 0.40 1 calc PR B 1
C115 C 0.6306(2) 0.0000 0.1754(3) 0.0264(11) Uani 0.40 1 d P B 1
H115 H 0.6112 0.0000 0.1334 0.032 Uiso 0.40 1 calc PR B 1
C116 C 0.7156(2) 0.0000 0.1254(3) 0.0387(15) Uani 0.40 1 d P B 1
H11A H 0.6908 0.0000 0.0865 0.058 Uiso 0.40 1 d PR B 1
H11B H 0.7376 0.0529 0.1265 0.058 Uiso 0.80 1 d PR B 1
C117 C 0.6751(7) -0.008(3) 0.2490(9) 0.026(6) Uiso 0.10 1 d PD C -2
C118 C 0.6275(7) -0.0134(16) 0.2057(13) 0.016(5) Uiso 0.10 1 d PD C -2
H118 H 0.5946 -0.0165 0.2229 0.019 Uiso 0.10 1 calc PR C -2
C119 C 0.6265(9) -0.014(2) 0.1430(12) 0.032(7) Uiso 0.10 1 d PD C -2
H119 H 0.5933 -0.0154 0.1161 0.038 Uiso 0.10 1 calc PR C -2
C120 C 0.6749(8) -0.013(2) 0.1142(10) 0.028(6) Uiso 0.10 1 d PD C -2
H120 H 0.6749 -0.0174 0.0690 0.034 Uiso 0.10 1 calc PR C -2
C121 C 0.7211(9) -0.005(6) 0.1564(11) 0.035(7) Uiso 0.10 1 d PD C -2
H121 H 0.7540 -0.0003 0.1394 0.042 Uiso 0.10 1 calc PR C -2
C122 C 0.7217(8) -0.003(6) 0.2199(14) 0.037(7) Uiso 0.10 1 d PD C -2
H122 H 0.7549 0.0028 0.2465 0.045 Uiso 0.10 1 calc PR C -2
C123 C 0.6737(16) -0.008(5) 0.3189(13) 0.065(16) Uiso 0.10 1 d PD C -2
H12A H 0.7090 -0.0034 0.3419 0.098 Uiso 0.10 1 d PR C -2
H12B H 0.6520 0.0399 0.3316 0.098 Uiso 0.10 1 d PR C -2
H12C H 0.6585 -0.0652 0.3287 0.098 Uiso 0.10 1 d PR C -2

loop_
_atom_site_aniso_label
_atom_site_aniso_U_11
_atom_site_aniso_U_22
_atom_site_aniso_U_33
_atom_site_aniso_U_23
_atom_site_aniso_U_13
_atom_site_aniso_U_12
Sm1 0.0216(2) 0.0319(2) 0.0406(3) -0.00003(19) 0.01267(19) 0.00623(17)
Sm2 0.042(2) 0.104(5) 0.078(4) 0.022(3) 0.007(3) -0.024(3)
Sm3 0.012(2) 0.061(4) 0.043(3) -0.022(3) -0.003(2) 0.002(2)
C1 0.056(6) 0.072(9) 0.032(10) 0.013(6) -0.001(5) 0.001(6)
C2 0.064(6) 0.033(4) 0.008(4) 0.012(3) 0.003(4) 0.019(5)
C3 0.037(5) 0.037(4) 0.022(5) 0.002(3) 0.001(4) -0.001(4)
C4 0.049(3) 0.039(5) 0.023(2) -0.008(4) 0.002(2) -0.003(5)
C5 0.049(4) 0.051(4) 0.022(3) 0.000(3) -0.006(3) 0.001(3)
C6 0.035(3) 0.057(4) 0.033(3) 0.015(3) -0.014(3) -0.004(3)
C7 0.027(3) 0.103(8) 0.040(3) 0.029(9) -0.017(2) -0.027(8)
C8 0.026(6) 0.090(9) 0.078(13) 0.054(9) -0.012(7) -0.008(6)
C9 0.029(4) 0.044(7) 0.065(11) 0.024(6) -0.008(5) 0.003(5)
C10 0.027(4) 0.040(6) 0.031(6) 0.012(4) 0.003(4) 0.014(4)
C11 0.025(3) 0.032(6) 0.034(6) 0.007(4) 0.015(4) 0.000(3)
C12 0.032(4) 0.042(6) 0.015(3) 0.009(3) 0.008(3) 0.011(4)
C13 0.030(3) 0.045(4) 0.035(4) 0.014(3) 0.010(3) 0.000(3)
C14 0.033(5) 0.056(5) 0.019(4) 0.005(3) 0.009(3) 0.007(4)
C15 0.031(3) 0.046(5) 0.034(3) 0.017(3) 0.019(3) 0.014(3)
C16 0.047(7) 0.061(7) 0.020(4) -0.003(4) 0.010(4) 0.013(5)
C17 0.047(7) 0.055(5) 0.024(5) -0.007(4) 0.002(5) 0.022(5)
C18 0.098(10) 0.048(6) 0.025(6) -0.023(4) -0.017(5) -0.004(6)
C19 0.091(11) 0.033(5) 0.015(4) -0.004(3) 0.003(7) 0.015(6)
C20 0.064(9) 0.052(8) 0.023(4) -0.003(5) -0.025(4) -0.008(6)
C21 0.046(9) 0.103(12) 0.041(8) 0.024(8) -0.028(6) -0.010(8)
C22 0.019(6) 0.097(11) 0.055(9) 0.029(8) -0.016(5) -0.022(6)
C23 0.014(2) 0.070(5) 0.068(5) 0.042(8) 0.008(3) 0.002(7)
C24 0.022(7) 0.079(10) 0.075(11) 0.049(9) 0.009(6) 0.011(6)
C25 0.026(6) 0.061(9) 0.047(5) 0.007(5) 0.015(4) 0.035(5)
C26 0.122(13) 0.065(9) 0.067(8) 0.023(7) 0.065(9) 0.063(9)
C27 0.137(14) 0.048(8) 0.058(7) 0.003(6) 0.053(8) 0.051(8)
C28 0.094(10) 0.014(5) 0.065(10) -0.012(5) 0.033(8) 0.001(7)
C29 0.047(5) 0.009(5) 0.053(5) 0.000(4) 0.002(4) 0.006(4)
C30 0.081(7) 0.032(6) 0.051(7) 0.013(5) -0.013(6) -0.042(5)
C31 0.040(4) 0.054(5) 0.045(5) 0.018(4) 0.000(3) -0.024(4)
C32 0.028(6) 0.079(9) 0.090(11) 0.047(8) 0.015(6) -0.016(5)
C33 0.019(3) 0.065(5) 0.047(4) 0.024(4) 0.015(3) 0.002(3)
C34 0.016(2) 0.094(10) 0.044(4) 0.015(4) 0.010(2) 0.010(3)
C35 0.013(4) 0.094(9) 0.031(5) 0.033(5) 0.011(3) 0.025(4)
C36 0.052(4) 0.052(5) 0.032(3) 0.008(3) 0.023(3) 0.033(4)
C37 0.066(6) 0.044(4) 0.023(3) -0.002(3) 0.006(4) 0.030(4)
C38 0.106(12) 0.041(8) 0.050(8) -0.025(6) -0.002(7) 0.017(7)
C39 0.107(13) 0.025(6) 0.065(10) 0.002(6) -0.022(8) -0.004(8)
C40 0.066(8) 0.038(5) 0.034(7) 0.001(5) -0.016(5) -0.024(5)
C41 0.027(4) 0.029(5) 0.079(8) 0.014(5) -0.001(5) -0.003(4)
C42 0.027(6) 0.048(8) 0.109(12) -0.001(8) -0.002(7) -0.019(6)
C43 0.024(4) 0.096(11) 0.088(11) 0.049(9) -0.006(5) -0.026(6)
C44 0.022(3) 0.078(7) 0.061(5) 0.022(5) 0.022(4) 0.001(4)
C45 0.018(2) 0.093(10) 0.064(4) 0.028(7) 0.021(3) 0.006(5)
C46 0.046(6) 0.086(10) 0.044(6) 0.010(6) 0.028(5) 0.030(6)
C47 0.053(5) 0.054(5) 0.048(4) 0.001(4) 0.033(4) 0.018(4)
C48 0.066(6) 0.042(4) 0.036(5) -0.010(4) 0.021(5) 0.015(4)
C49 0.102(10) 0.061(9) 0.037(6) -0.046(6) 0.015(6) 0.001(7)
C50 0.125(15) 0.044(8) 0.076(12) -0.039(7) -0.007(11) -0.002(9)
C51 0.071(7) 0.052(8) 0.031(6) -0.011(5) -0.003(5) -0.031(6)
C52 0.054(6) 0.069(9) 0.059(8) 0.011(6) -0.017(6) -0.046(6)
C53 0.019(4) 0.077(9) 0.063(8) 0.008(6) -0.010(5) -0.022(5)
C54 0.016(4) 0.118(12) 0.056(6) 0.017(7) -0.014(4) -0.033(6)
C55 0.014(2) 0.084(11) 0.050(4) 0.019(6) 0.000(2) 0.001(4)
C56 0.010(4) 0.108(10) 0.044(5) 0.022(6) 0.005(3) 0.026(5)
C57 0.038(7) 0.067(8) 0.038(5) 0.027(5) 0.018(5) 0.028(5)
C58 0.047(7) 0.046(6) 0.039(6) 0.013(5) 0.020(5) 0.029(4)
C59 0.085(9) 0.029(5) 0.038(5) -0.003(5) 0.031(6) 0.018(5)
C60 0.062(7) 0.005(4) 0.056(5) 0.001(4) 0.006(5) -0.008(4)
C61 0.069(7) 0.028(9) 0.038(6) 0.011(4) -0.006(5) -0.001(6)
C62 0.052(5) 0.021(4) 0.056(6) 0.010(4) 0.001(4) -0.006(4)
C63 0.034(4) 0.061(6) 0.068(6) 0.034(5) 0.003(4) -0.020(4)
C64 0.040(4) 0.063(6) 0.038(4) 0.026(5) 0.013(4) -0.002(4)
C65 0.038(4) 0.072(6) 0.044(4) 0.029(5) 0.023(3) 0.006(4)
C66 0.066(7) 0.081(8) 0.053(7) 0.018(5) 0.046(5) 0.011(5)
C67 0.080(10) 0.068(8) 0.043(6) 0.021(6) 0.043(6) 0.045(7)
C68 0.060(8) 0.099(10) 0.025(5) -0.010(6) 0.015(5) 0.009(7)
C69 0.071(8) 0.083(9) 0.020(4) -0.032(5) -0.004(5) 0.003(7)
C70 0.072(7) 0.064(7) 0.024(4) -0.013(4) -0.006(4) -0.025(6)
C71 0.055(5) 0.059(6) 0.037(5) -0.018(5) -0.015(4) -0.023(5)
C72 0.035(5) 0.084(8) 0.041(5) 0.004(6) -0.020(4) -0.024(5)
C73 0.033(3) 0.087(11) 0.032(3) -0.004(4) -0.018(3) -0.009(4)
C74 0.022(3) 0.083(7) 0.041(5) 0.019(5) -0.009(3) 0.013(4)
C75 0.035(4) 0.050(5) 0.034(4) 0.019(4) -0.007(3) 0.011(4)
C76 0.039(5) 0.049(7) 0.028(5) 0.013(4) 0.006(4) 0.022(4)
C77 0.039(4) 0.043(6) 0.026(5) 0.017(4) 0.013(4) 0.018(4)
C78 0.052(5) 0.035(5) 0.021(4) 0.024(5) 0.003(3) -0.003(3)
C79 0.045(5) 0.062(6) 0.012(4) 0.016(3) 0.000(3) 0.005(4)
C80 0.052(6) 0.063(6) 0.016(4) 0.000(4) 0.011(4) -0.001(5)
C81 0.073(5) 0.071(5) 0.021(2) -0.006(10) 0.013(3) 0.028(11)
C82 0.063(4) 0.080(11) 0.019(2) -0.014(4) -0.002(3) -0.001(5)
C83 0.046(4) 0.075(6) 0.025(3) 0.004(3) -0.011(3) -0.001(4)
C84 0.049(5) 0.061(6) 0.023(4) 0.016(4) -0.005(3) 0.009(4)
Ni1 0.00862(18) 0.0131(2) 0.0186(2) 0.000 0.00056(15) 0.000
N1 0.0224(11) 0.0118(9) 0.0349(13) -0.0023(9) 0.0009(9) -0.0041(9)
N2 0.0111(13) 0.0268(16) 0.0193(14) 0.000 0.0012(11) 0.000
N3 0.0082(12) 0.0175(14) 0.0213(14) 0.000 0.0015(10) 0.000
C85 0.0144(11) 0.0157(11) 0.0352(14) -0.0013(10) 0.0056(10) -0.0008(9)
C86 0.0236(13) 0.0175(13) 0.055(2) -0.0019(13) 0.0085(13) 0.0010(11)
C87 0.0213(13) 0.0201(13) 0.054(2) -0.0147(13) 0.0088(13) -0.0057(11)
C88 0.0167(11) 0.0213(13) 0.0324(14) -0.0077(11) 0.0056(10) -0.0036(10)
C89 0.0147(11) 0.0317(15) 0.0284(14) -0.0099(12) 0.0023(10) -0.0087(10)
C90 0.0122(10) 0.0360(15) 0.0235(12) -0.0077(12) 0.0024(9) -0.0040(11)
C91 0.0102(10) 0.0509(19) 0.0244(13) -0.0055(13) 0.0015(9) -0.0042(11)
C92 0.0115(10) 0.0283(14) 0.0181(11) 0.0030(10) 0.0020(8) 0.0023(9)
C93 0.0126(10) 0.0225(12) 0.0207(11) 0.0019(10) 0.0026(8) 0.0016(9)
C94 0.0142(11) 0.0219(13) 0.0278(13) 0.0050(10) 0.0015(9) 0.0049(9)
C95 0.0293(16) 0.0156(14) 0.091(3) 0.0022(16) 0.0090(18) 0.0044(12)
C96 0.0364(19) 0.0302(18) 0.092(3) -0.013(2) 0.007(2) 0.0146(15)
C97 0.0329(17) 0.0259(17) 0.083(3) -0.0227(18) 0.0064(18) -0.0078(14)
C98 0.045(2) 0.059(3) 0.107(4) -0.056(3) 0.017(2) -0.008(2)
C99 0.0182(13) 0.069(3) 0.0317(16) -0.0117(17) -0.0025(11) -0.0091(15)
C100 0.0325(16) 0.060(2) 0.0270(15) -0.0089(15) -0.0014(13) -0.0107(16)
C101 0.0168(11) 0.0376(16) 0.0243(13) 0.0064(12) 0.0002(10) 0.0062(11)
C102 0.0206(13) 0.048(2) 0.0345(16) 0.0091(14) 0.0037(12) 0.0140(13)
C103 0.035(4) 0.108(9) 0.052(5) -0.021(6) 0.020(4) -0.008(5)
C104 0.057(6) 0.149(12) 0.068(6) 0.00(4) -0.014(5) -0.03(2)
C105 0.117(13) 0.112(12) 0.062(8) 0.001(8) 0.012(8) 0.029(10)
C106 0.088(14) 0.058(10) 0.097(14) 0.018(9) 0.046(11) 0.013(8)
C107 0.065(7) 0.079(8) 0.081(8) -0.033(8) 0.001(6) 0.000(7)
C108 0.068(6) 0.116(18) 0.040(4) -0.015(12) 0.006(4) -0.029(15)
C109 0.059(8) 0.085(14) 0.115(14) -0.049(11) 0.024(8) -0.019(9)
C110 0.026(2) 0.033(3) 0.021(2) 0.000 0.0027(19) 0.000
C111 0.022(3) 0.068(5) 0.023(3) 0.000 -0.003(2) 0.000
C112 0.026(3) 0.056(4) 0.025(3) 0.000 -0.003(3) 0.000
C113 0.028(3) 0.039(3) 0.025(3) 0.000 0.005(2) 0.000
C114 0.021(2) 0.052(4) 0.028(3) 0.000 0.002(2) 0.000
C115 0.029(3) 0.036(3) 0.013(3) 0.000 -0.0019(19) 0.000
C116 0.031(3) 0.063(4) 0.025(3) 0.000 0.013(2) 0.000

loop_
_atom_type_symbol
_atom_type_description
_atom_type_scat_dispersion_real
_atom_type_scat_dispersion_imag
_atom_type_scat_source
C C 0.0033 0.0016 'International Tables Vol C Tables 4.2.6.8 and 6.1.1.4'
H H 0.0000 0.0000 'International Tables Vol C Tables 4.2.6.8 and 6.1.1.4'
N N 0.0061 0.0033 'International Tables Vol C Tables 4.2.6.8 and 6.1.1.4'
Ni Ni 0.3393 1.1124 'International Tables Vol C Tables 4.2.6.8 and 6.1.1.4'
Sm Sm -0.1638 3.4418 'International Tables Vol C Tables 4.2.6.8 and 6.1.1.4'

loop_
_geom_angle_atom_site_label_1
_geom_angle_atom_site_label_2
_geom_angle_atom_site_label_3
_geom_angle
_geom_angle_site_symmetry_1
_geom_angle_site_symmetry_3
Sm4 Sm1 Sm3 114.7(12) . .
Sm4 Sm1 Sm2 59.5(10) . 6_565
Sm3 Sm1 Sm2 157.0(5) . 6_565
Sm4 Sm1 Sm4 14.1(7) . 6_565
Sm3 Sm1 Sm4 108.0(7) . 6_565
Sm2 Sm1 Sm4 60.5(5) 6_565 6_565
Sm4 Sm1 Sm2 31.7(10) . .
Sm3 Sm1 Sm2 128.1(5) . .
Sm2 Sm1 Sm2 35.1(5) 6_565 .
Sm4 Sm1 Sm2 26.9(5) 6_565 .
Sm4 Sm1 Sm1 25.2(10) . 6_565
Sm3 Sm1 Sm1 102.2(5) . 6_565
Sm2 Sm1 Sm1 62.7(4) 6_565 6_565
Sm4 Sm1 Sm1 11.0(5) 6_565 6_565
Sm2 Sm1 Sm1 27.58(19) . 6_565
Sm4 Sm1 C36 88.8(10) . .
Sm3 Sm1 C36 93.1(4) . .
Sm2 Sm1 C36 108.5(3) 6_565 .
Sm4 Sm1 C36 101.9(5) 6_565 .
Sm2 Sm1 C36 114.1(2) . .
Sm1 Sm1 C36 112.00(16) 6_565 .
Sm4 Sm1 C32 83.8(10) . 6_565
Sm3 Sm1 C32 123.0(4) . 6_565
Sm2 Sm1 C32 79.7(3) 6_565 6_565
Sm4 Sm1 C32 97.8(5) 6_565 6_565
Sm2 Sm1 C32 96.5(3) . 6_565
Sm1 Sm1 C32 108.7(2) 6_565 6_565
C36 Sm1 C32 31.1(3) . 6_565
Sm4 Sm1 C30 137.3(10) . 6_565
Sm3 Sm1 C30 94.6(5) . 6_565
Sm2 Sm1 C30 103.6(4) 6_565 6_565
Sm4 Sm1 C30 150.9(5) 6_565 6_565
Sm2 Sm1 C30 137.3(3) . 6_565
Sm1 Sm1 C30 161.0(2) 6_565 6_565
C36 Sm1 C30 57.8(3) . 6_565
C32 Sm1 C30 53.7(3) 6_565 6_565
Sm4 Sm1 C31 111.0(10) . 6_565
Sm3 Sm1 C31 94.3(4) . 6_565
Sm2 Sm1 C31 108.6(3) 6_565 6_565
Sm4 Sm1 C31 124.9(5) 6_565 6_565
Sm2 Sm1 C31 129.0(2) . 6_565
Sm1 Sm1 C31 135.69(19) 6_565 6_565
C36 Sm1 C31 25.3(2) . 6_565
C32 Sm1 C31 32.55(16) 6_565 6_565
C30 Sm1 C31 32.48(16) 6_565 6_565
Sm4 Sm1 Sm3 39.5(10) . 6_565
Sm3 Sm1 Sm3 82.3(6) . 6_565
Sm2 Sm1 Sm3 81.8(4) 6_565 6_565
Sm4 Sm1 Sm3 27.5(5) 6_565 6_565
Sm2 Sm1 Sm3 46.9(2) . 6_565
Sm1 Sm1 Sm3 19.98(14) 6_565 6_565
C36 Sm1 Sm3 113.5(2) . 6_565
C32 Sm1 Sm3 121.0(2) 6_565 6_565
C30 Sm1 Sm3 170.7(3) 6_565 6_565
C31 Sm1 Sm3 138.8(2) 6_565 6_565
Sm4 Sm1 C37 120.4(10) . .
Sm3 Sm1 C37 75.5(4) . .
Sm2 Sm1 C37 127.4(3) 6_565 .
Sm4 Sm1 C37 132.6(5) 6_565 .
Sm2 Sm1 C37 145.3(2) . .
Sm1 Sm1 C37 141.39(15) 6_565 .
C36 Sm1 C37 32.05(16) . .
C32 Sm1 C37 50.6(2) 6_565 .
C30 Sm1 C37 36.1(3) 6_565 .
C31 Sm1 C37 18.9(2) 6_565 .
Sm3 Sm1 C37 134.8(2) 6_565 .
Sm4 Sm2 Sm1 43.1(9) 6_565 6_565
Sm4 Sm2 Sm2 78.6(10) 6_565 6_565
Sm1 Sm2 Sm2 117.3(4) 6_565 6_565
Sm4 Sm2 Sm4 39.5(12) 6_565 .
Sm1 Sm2 Sm4 80.1(6) 6_565 .
Sm2 Sm2 Sm4 39.0(5) 6_565 .
Sm4 Sm2 Sm3 42.6(10) 6_565 6_565
Sm1 Sm2 Sm3 10.7(2) 6_565 6_565
Sm2 Sm2 Sm3 110.5(3) 6_565 6_565
Sm4 Sm2 Sm3 75.8(6) . 6_565
Sm4 Sm2 Sm1 52.9(9) 6_565 .
Sm1 Sm2 Sm1 89.7(4) 6_565 .
Sm2 Sm2 Sm1 27.58(19) 6_565 .
Sm4 Sm2 Sm1 15.5(5) . .
Sm3 Sm2 Sm1 83.3(3) 6_565 .
Sm4 Sm2 C53 112.9(9) 6_565 .
Sm1 Sm2 C53 100.4(5) 6_565 .
Sm2 Sm2 C53 126.7(4) 6_565 .
Sm4 Sm2 C53 129.7(7) . .
Sm3 Sm2 C53 110.8(4) 6_565 .
Sm1 Sm2 C53 140.1(5) . .
Sm4 Sm2 C54 131.9(10) 6_565 .
Sm1 Sm2 C54 134.9(5) 6_565 .
Sm2 Sm2 C54 97.9(3) 6_565 .
Sm4 Sm2 C54 121.2(7) . .
Sm3 Sm2 C54 145.4(4) 6_565 .
Sm1 Sm2 C54 121.4(4) . .
C53 Sm2 C54 34.7(2) . .
Sm4 Sm2 C57 108.5(9) 6_565 6_565
Sm1 Sm2 C57 92.5(5) 6_565 6_565
Sm2 Sm2 C57 133.8(3) 6_565 6_565
Sm4 Sm2 C57 130.8(7) . 6_565
Sm3 Sm2 C57 102.8(4) 6_565 6_565
Sm1 Sm2 C57 143.3(4) . 6_565
C53 Sm2 C57 8.2(5) . 6_565
C54 Sm2 C57 42.8(5) . 6_565
Sm4 Sm2 C32 79.8(9) 6_565 .
Sm1 Sm2 C32 77.0(4) 6_565 .
Sm2 Sm2 C32 120.1(3) 6_565 .
Sm4 Sm2 C32 102.3(7) . .
Sm3 Sm2 C32 87.6(4) 6_565 .
Sm1 Sm2 C32 116.6(4) . .
C53 Sm2 C32 33.2(2) . .
C54 Sm2 C32 60.5(3) . .
C57 Sm2 C32 30.0(4) 6_565 .
Sm4 Sm2 C55 110.7(11) 6_565 6_565
Sm1 Sm2 C55 132.5(4) 6_565 6_565
Sm2 Sm2 C55 80.3(3) 6_565 6_565
Sm4 Sm2 C55 96.8(7) . 6_565
Sm3 Sm2 C55 142.0(4) 6_565 6_565
Sm1 Sm2 C55 99.4(4) . 6_565
C53 Sm2 C55 46.5(5) . 6_565
C54 Sm2 C55 24.9(5) . 6_565
C57 Sm2 C55 54.1(4) 6_565 6_565
C32 Sm2 C55 57.1(3) . 6_565
Sm4 Sm2 C34 80.8(10) 6_565 6_565
Sm1 Sm2 C34 102.5(4) 6_565 6_565
Sm2 Sm2 C34 84.5(2) 6_565 6_565
Sm4 Sm2 C34 80.5(7) . 6_565
Sm3 Sm2 C34 110.9(4) 6_565 6_565
Sm1 Sm2 C34 90.3(3) . 6_565
C53 Sm2 C34 49.9(4) . 6_565
C54 Sm2 C34 51.2(3) . 6_565
C57 Sm2 C34 53.5(3) 6_565 6_565
C32 Sm2 C34 37.1(3) . 6_565
C55 Sm2 C34 31.81(16) 6_565 6_565
Sm1 Sm3 Sm4 28.6(6) . .
Sm1 Sm3 Sm2 12.3(3) . 6_565
Sm4 Sm3 Sm2 26.7(6) . 6_565
Sm1 Sm3 Sm4 47.5(5) . 6_565
Sm4 Sm3 Sm4 20.5(6) . 6_565
Sm2 Sm3 Sm4 41.6(4) 6_565 6_565
Sm1 Sm3 C38 118.0(5) . .
Sm4 Sm3 C38 127.8(7) . .
Sm2 Sm3 C38 130.1(4) 6_565 .
Sm4 Sm3 C38 138.7(6) 6_565 .
Sm1 Sm3 C11 123.3(6) . 6_565
Sm4 Sm3 C11 147.2(7) . 6_565
Sm2 Sm3 C11 131.8(5) 6_565 6_565
Sm4 Sm3 C11 166.2(5) 6_565 6_565
C38 Sm3 C11 30.6(5) . 6_565
Sm1 Sm3 C12 121.5(5) . 6_565
Sm4 Sm3 C12 128.8(6) . 6_565
Sm2 Sm3 C12 133.7(4) 6_565 6_565
Sm4 Sm3 C12 137.6(5) 6_565 6_565
C38 Sm3 C12 5.0(5) . 6_565
C11 Sm3 C12 32.96(19) 6_565 6_565
Sm1 Sm3 C37 84.4(4) . .
Sm4 Sm3 C37 97.6(6) . .
Sm2 Sm3 C37 96.6(3) 6_565 .
Sm4 Sm3 C37 114.3(5) 6_565 .
C38 Sm3 C37 33.6(2) . .
C11 Sm3 C37 51.9(3) 6_565 .
C12 Sm3 C37 37.1(3) 6_565 .
Sm1 Sm3 Sm1 57.8(4) . 6_565
Sm4 Sm3 Sm1 32.8(5) . 6_565
Sm2 Sm3 Sm1 49.8(3) 6_565 6_565
Sm4 Sm3 Sm1 12.8(4) 6_565 6_565
C38 Sm3 Sm1 146.7(5) . 6_565
C11 Sm3 Sm1 177.1(4) 6_565 6_565
C12 Sm3 Sm1 144.2(4) 6_565 6_565
C37 Sm3 Sm1 126.6(3) . 6_565
Sm1 Sm3 C13 91.7(4) . 6_565
Sm4 Sm3 C13 96.0(6) . 6_565
Sm2 Sm3 C13 103.8(3) 6_565 6_565
Sm4 Sm3 C13 107.8(5) 6_565 6_565
C38 Sm3 C13 32.0(3) . 6_565
C11 Sm3 C13 59.7(3) 6_565 6_565
C12 Sm3 C13 32.95(16) 6_565 6_565
C37 Sm3 C13 19.30(19) . 6_565
Sm1 Sm3 C13 118.0(3) 6_565 6_565
Sm1 Sm3 C39 125.6(6) . .
Sm4 Sm3 C39 150.2(7) . .
Sm2 Sm3 C39 133.6(5) 6_565 .
Sm4 Sm3 C39 169.5(6) 6_565 .
C38 Sm3 C39 32.9(3) . .
C11 Sm3 C39 3.2(5) 6_565 .
C12 Sm3 C39 34.9(5) 6_565 .
C37 Sm3 C39 55.2(4) . .
Sm1 Sm3 C39 176.6(4) 6_565 .
C13 Sm3 C39 62.6(4) 6_565 .
Sm1 Sm3 Sm3 77.8(5) . 6_565
Sm4 Sm3 Sm3 51.9(6) . 6_565
Sm2 Sm3 Sm3 69.5(3) 6_565 6_565
Sm4 Sm3 Sm3 31.4(4) 6_565 6_565
C38 Sm3 Sm3 140.9(4) . 6_565
C11 Sm3 Sm3 158.8(3) 6_565 6_565
C12 Sm3 Sm3 136.5(3) 6_565 6_565
C37 Sm3 Sm3 136.7(2) . 6_565
Sm1 Sm3 Sm3 19.98(14) 6_565 6_565
C13 Sm3 Sm3 122.1(2) 6_565 6_565
C39 Sm3 Sm3 156.6(3) . 6_565
Sm1 Sm4 Sm2 77.4(13) . 6_565
Sm1 Sm4 Sm4 154.8(10) . 6_565
Sm2 Sm4 Sm4 101.4(10) 6_565 6_565
Sm1 Sm4 Sm3 36.7(8) . .
Sm2 Sm4 Sm3 110.7(13) 6_565 .
Sm4 Sm4 Sm3 128.1(6) 6_565 .
Sm1 Sm4 Sm2 132.7(14) . .
Sm2 Sm4 Sm2 62.4(11) 6_565 .
Sm4 Sm4 Sm2 39.0(5) 6_565 .
Sm3 Sm4 Sm2 141.7(10) . .
Sm1 Sm4 Sm1 143.8(14) . 6_565
Sm2 Sm4 Sm1 100.2(12) 6_565 6_565
Sm4 Sm4 Sm1 11.0(5) 6_565 6_565
Sm3 Sm4 Sm1 119.7(9) . 6_565
Sm2 Sm4 Sm1 39.3(4) . 6_565
Sm1 Sm4 Sm3 127.7(13) . 6_565
Sm2 Sm4 Sm3 118.9(11) 6_565 6_565
Sm4 Sm4 Sm3 31.4(4) 6_565 6_565
Sm3 Sm4 Sm3 96.7(8) . 6_565
Sm2 Sm4 Sm3 62.6(5) . 6_565
Sm1 Sm4 Sm3 24.4(3) 6_565 6_565
Sm1 Sm4 C33 109.9(11) . 6_565
Sm2 Sm4 C33 98.2(10) 6_565 6_565
Sm4 Sm4 C33 95.2(3) 6_565 6_565
Sm3 Sm4 C33 118.3(8) . 6_565
Sm2 Sm4 C33 100.0(8) . 6_565
Sm1 Sm4 C33 106.2(7) 6_565 6_565
Sm3 Sm4 C33 115.3(6) 6_565 6_565
Sm1 Sm4 C32 80.0(10) . 6_565
Sm2 Sm4 C32 79.8(9) 6_565 6_565
Sm4 Sm4 C32 124.9(4) 6_565 6_565
Sm3 Sm4 C32 100.7(7) . 6_565
Sm2 Sm4 C32 113.8(8) . 6_565
Sm1 Sm4 C32 135.8(8) 6_565 6_565
Sm3 Sm4 C32 147.7(7) 6_565 6_565
C33 Sm4 C32 32.4(2) 6_565 6_565
Sm1 Sm4 C36 74.9(10) . .
Sm2 Sm4 C36 107.6(10) 6_565 .
Sm4 Sm4 C36 127.9(3) 6_565 .
Sm3 Sm4 C36 79.6(6) . .
Sm2 Sm4 C36 138.6(9) . .
Sm1 Sm4 C36 137.5(7) 6_565 .
Sm3 Sm4 C36 131.1(6) 6_565 .
C33 Sm4 C36 39.2(3) 6_565 .
C32 Sm4 C36 30.4(3) 6_565 .
Sm1 Sm4 C15 111.9(12) . 6_565
Sm2 Sm4 C15 131.3(11) 6_565 6_565
Sm4 Sm4 C15 88.0(3) 6_565 6_565
Sm3 Sm4 C15 99.2(7) . 6_565
Sm2 Sm4 C15 113.1(8) . 6_565
Sm1 Sm4 C15 96.9(6) 6_565 6_565
Sm3 Sm4 C15 93.6(5) 6_565 6_565
C33 Sm4 C15 33.1(2) 6_565 6_565
C32 Sm4 C15 56.9(4) 6_565 6_565
C36 Sm4 C15 40.7(3) . 6_565
Sm1 Sm4 C34 115.6(11) . .
Sm2 Sm4 C34 79.2(10) 6_565 .
Sm4 Sm4 C34 88.5(3) 6_565 .
Sm3 Sm4 C34 136.0(8) . .
Sm2 Sm4 C34 81.7(7) . .
Sm1 Sm4 C34 99.1(7) 6_565 .
Sm3 Sm4 C34 116.3(6) 6_565 .
C33 Sm4 C34 21.8(2) 6_565 .
C32 Sm4 C34 37.0(3) 6_565 .
C36 Sm4 C34 56.9(3) . .
C15 Sm4 C34 53.1(3) 6_565 .
C2 C1 C9 121.1(11) . .
C2 C1 C6 123.4(11) . .
C9 C1 C6 109.8(9) . .
C1 C2 C12 118.6(10) . .
C1 C2 C3 114.5(12) . .
C12 C2 C3 110.1(8) . .
C1 C2 Sm3 85.9(13) . 6_565
C12 C2 Sm3 60.2(7) . 6_565
C3 C2 Sm3 82.6(6) . 6_565
C4 C3 C14 118.8(7) . .
C4 C3 C2 124.5(9) . .
C14 C3 C2 106.6(7) . .
C3 C4 C17 120.4(6) . .
C3 C4 C5 117.8(8) . .
C17 C4 C5 109.9(7) . .
C6 C5 C19 119.3(7) . .
C6 C5 C4 120.5(6) . .
C19 C5 C4 109.3(9) . .
C5 C6 C7 116.4(8) . .
C5 C6 C1 118.5(7) . .
C7 C6 C1 111.6(9) . .
C21 C7 C6 128.6(13) . .
C21 C7 C8 120.6(6) . .
C6 C7 C8 99.6(11) . .
C24 C8 C7 118.3(11) . .
C24 C8 C9 117.1(13) . .
C7 C8 C9 117.4(13) . .
C10 C9 C1 121.6(13) . .
C10 C9 C8 125.4(13) . .
C1 C9 C8 100.9(10) . .
C9 C10 C11 115.9(10) . .
C9 C10 C26 113.4(10) . .
C11 C10 C26 126.5(10) . .
C9 C10 Sm3 90.0(11) . 6_565
C11 C10 Sm3 60.5(9) . 6_565
C26 C10 Sm3 100.7(11) . 6_565
C12 C11 C10 122.1(10) . .
C12 C11 C29 114.0(10) . .
C10 C11 C29 116.6(9) . .
C12 C11 Sm3 75.3(10) . 6_565
C10 C11 Sm3 88.8(11) . 6_565
C29 C11 Sm3 78.4(8) . 6_565
C12 C11 Sm1 77.7(9) . 6_565
C10 C11 Sm1 99.5(11) . 6_565
C29 C11 Sm1 65.2(7) . 6_565
Sm3 C11 Sm1 14.21(17) 6_565 6_565
C11 C12 C2 120.0(9) . .
C11 C12 C13 122.9(10) . .
C2 C12 C13 105.4(7) . .
C11 C12 Sm3 71.7(10) . 6_565
C2 C12 Sm3 90.0(8) . 6_565
C13 C12 Sm3 75.8(6) . 6_565
C31 C13 C14 121.5(6) . .
C31 C13 C12 119.6(7) . .
C14 C13 C12 109.4(7) . .
C31 C13 Sm3 83.2(4) . 6_565
C14 C13 Sm3 84.3(5) . 6_565
C12 C13 Sm3 71.2(7) . 6_565
C31 C13 Sm1 67.2(4) . 6_565
C14 C13 Sm1 85.0(4) . 6_565
C12 C13 Sm1 88.7(7) . 6_565
Sm3 C13 Sm1 19.01(13) 6_565 6_565
C31 C13 Sm4 70.8(5) . 6_565
C14 C13 Sm4 73.1(5) . 6_565
C12 C13 Sm4 97.7(7) . 6_565
Sm3 C13 Sm4 26.5(3) 6_565 6_565
Sm1 C13 Sm4 13.1(3) 6_565 6_565
C15 C14 C3 123.0(8) . .
C15 C14 C13 120.6(6) . .
C3 C14 C13 107.7(6) . .
C15 C14 Sm3 88.5(6) . 6_565
C3 C14 Sm3 85.6(7) . 6_565
C13 C14 Sm3 65.1(4) . 6_565
C15 C14 Sm4 61.7(5) . 6_565
C3 C14 Sm4 103.6(8) . 6_565
C13 C14 Sm4 79.1(5) . 6_565
Sm3 C14 Sm4 27.2(3) 6_565 6_565
C15 C14 Sm1 74.4(5) . 6_565
C3 C14 Sm1 101.8(7) . 6_565
C13 C14 Sm1 66.3(4) . 6_565
Sm3 C14 Sm1 17.41(12) 6_565 6_565
Sm4 C14 Sm1 13.9(3) 6_565 6_565
C14 C15 C16 117.0(6) . .
C14 C15 C33 117.4(6) . .
C16 C15 C33 120.7(5) . .
C14 C15 Sm4 89.7(6) . 6_565
C16 C15 Sm4 91.2(5) . 6_565
C33 C15 Sm4 67.7(5) . 6_565
C14 C15 Sm4 104.0(6) . .
C16 C15 Sm4 72.8(5) . .
C33 C15 Sm4 73.2(5) . .
Sm4 C15 Sm4 19.6(5) 6_565 .
C14 C15 Sm1 78.0(5) . 6_565
C16 C15 Sm1 101.7(5) . 6_565
C33 C15 Sm1 69.1(3) . 6_565
Sm4 C15 Sm1 13.1(3) 6_565 6_565
Sm4 C15 Sm1 32.4(3) . 6_565
C17 C16 C15 120.3(7) . .
C17 C16 C36 114.9(7) . .
C15 C16 C36 119.8(5) . .
C17 C16 Sm4 102.8(8) . .
C15 C16 Sm4 76.4(5) . .
C36 C16 Sm4 69.7(5) . .
C17 C16 Sm3 78.0(6) . .
C15 C16 Sm3 100.6(5) . .
C36 C16 Sm3 68.7(4) . .
Sm4 C16 Sm3 28.3(3) . .
C17 C16 Sm1 96.1(7) . .
C15 C16 Sm1 90.9(4) . .
C36 C16 Sm1 60.5(4) . .
Sm4 C16 Sm1 14.5(3) . .
Sm3 C16 Sm1 18.10(13) . .
C17 C16 Sm4 104.5(8) . 6_565
C15 C16 Sm4 60.2(4) . 6_565
C36 C16 Sm4 85.0(5) . 6_565
Sm4 C16 Sm4 17.4(5) . 6_565
Sm3 C16 Sm4 41.1(3) . 6_565
Sm1 C16 Sm4 31.6(3) . 6_565
C16 C17 C4 120.4(8) . .
C16 C17 C18 123.2(8) . .
C4 C17 C18 103.5(9) . .
C16 C17 Sm3 73.5(6) . .
C4 C17 Sm3 101.1(7) . .
C18 C17 Sm3 63.7(7) . .
C38 C18 C19 123.6(12) . .
C38 C18 C17 117.5(11) . .
C19 C18 C17 113.5(12) . .
C38 C18 Sm3 66.2(9) . .
C19 C18 Sm3 95.2(13) . .
C17 C18 Sm3 86.5(7) . .
C20 C19 C5 121.1(11) . .
C20 C19 C18 118.3(14) . .
C5 C19 C18 103.8(11) . .
C19 C20 C21 122.3(12) . .
C19 C20 C40 114.5(12) . .
C21 C20 C40 119.5(13) . .
C7 C21 C20 111.6(14) . .
C7 C21 C22 118.6(11) . .
C20 C21 C22 121.6(13) . .
C23 C22 C42 118.8(11) . .
C23 C22 C21 119.9(11) . .
C42 C22 C21 117.4(13) . .
C22 C23 C45 119.9(10) . .
C22 C23 C24 119.1(6) . .
C45 C23 C24 110.2(10) . .
C8 C24 C25 119.5(12) . .
C8 C24 C23 122.5(11) . .
C25 C24 C23 106.1(11) . .
C26 C25 C46 121.1(12) . .
C26 C25 C24 122.2(10) . .
C46 C25 C24 110.2(9) . .
C25 C26 C27 114.4(13) . .
C25 C26 C10 120.6(11) . .
C27 C26 C10 115.2(11) . .
C26 C27 C48 124.8(12) . .
C26 C27 C28 119.7(11) . .
C48 C27 C28 109.0(10) . .
C29 C28 C50 119.4(15) . .
C29 C28 C27 123.5(13) . .
C50 C28 C27 108.0(12) . .
C30 C29 C28 115.2(11) . .
C30 C29 C11 123.0(11) . .
C28 C29 C11 117.7(11) . .
C30 C29 Sm3 81.7(6) . 6_565
C28 C29 Sm3 101.9(13) . 6_565
C11 C29 Sm3 68.4(8) . 6_565
C30 C29 Sm1 66.0(6) . 6_565
C28 C29 Sm1 98.7(13) . 6_565
C11 C29 Sm1 86.4(8) . 6_565
Sm3 C29 Sm1 18.82(14) 6_565 6_565
C29 C30 C52 122.5(11) . .
C29 C30 C31 119.7(10) . .
C52 C30 C31 109.6(9) . .
C29 C30 Sm1 83.8(6) . 6_565
C52 C30 Sm1 83.2(9) . 6_565
C31 C30 Sm1 73.8(5) . 6_565
C29 C30 Sm3 68.1(6) . 6_565
C52 C30 Sm3 100.4(10) . 6_565
C31 C30 Sm3 75.0(6) . 6_565
Sm1 C30 Sm3 18.80(15) 6_565 6_565
C29 C30 Sm2 97.3(7) . .
C52 C30 Sm2 63.8(9) . .
C31 C30 Sm2 79.2(6) . .
Sm1 C30 Sm2 19.68(15) 6_565 .
Sm3 C30 Sm2 38.2(2) 6_565 .
C13 C31 C32 117.8(8) . .
C13 C31 C30 119.6(8) . .
C32 C31 C30 107.3(8) . .
C13 C31 Sm1 83.1(4) . 6_565
C32 C31 Sm1 72.9(6) . 6_565
C30 C31 Sm1 73.7(6) . 6_565
C13 C31 Sm3 67.3(4) . 6_565
C32 C31 Sm3 89.9(7) . 6_565
C30 C31 Sm3 75.2(6) . 6_565
Sm1 C31 Sm3 18.83(13) 6_565 6_565
C13 C31 Sm4 82.6(5) . 6_565
C32 C31 Sm4 62.1(7) . 6_565
C30 C31 Sm4 85.4(6) . 6_565
Sm1 C31 Sm4 13.4(3) 6_565 6_565
Sm3 C31 Sm4 27.8(3) 6_565 6_565
C13 C31 Sm2 99.4(5) . .
C32 C31 Sm2 56.8(6) . .
C30 C31 Sm2 73.3(6) . .
Sm1 C31 Sm2 18.67(12) 6_565 .
Sm3 C31 Sm2 37.50(19) 6_565 .
Sm4 C31 Sm2 17.3(3) 6_565 .
C33 C32 C53 122.0(9) . .
C33 C32 C31 122.7(9) . .
C53 C32 C31 108.0(8) . .
C33 C32 Sm1 84.8(7) . 6_565
C53 C32 Sm1 83.3(9) . 6_565
C31 C32 Sm1 74.5(6) . 6_565
C33 C32 Sm2 81.7(6) . .
C53 C32 Sm2 66.5(9) . .
C31 C32 Sm2 95.4(7) . .
Sm1 C32 Sm2 23.29(19) 6_565 .
C33 C32 Sm4 69.7(7) . 6_565
C53 C32 Sm4 86.9(10) . 6_565
C31 C32 Sm4 88.3(7) . 6_565
Sm1 C32 Sm4 16.2(3) 6_565 6_565
Sm2 C32 Sm4 20.4(3) . 6_565
C32 C33 C34 115.5(6) . .
C32 C33 C15 119.4(7) . .
C34 C33 C15 118.1(6) . .
C32 C33 Sm4 77.9(7) . 6_565
C34 C33 Sm4 86.5(5) . 6_565
C15 C33 Sm4 79.2(5) . 6_565
C32 C33 Sm4 96.3(7) . .
C34 C33 Sm4 71.8(4) . .
C15 C33 Sm4 75.9(5) . .
Sm4 C33 Sm4 19.8(5) 6_565 .
C32 C33 Sm2 67.7(6) . .
C34 C33 Sm2 77.6(4) . .
C15 C33 Sm2 98.4(4) . .
Sm4 C33 Sm2 19.2(3) 6_565 .
Sm4 C33 Sm2 30.1(3) . .
C32 C33 Sm1 65.1(6) . 6_565
C34 C33 Sm1 97.4(4) . 6_565
C15 C33 Sm1 81.9(4) . 6_565
Sm4 C33 Sm1 14.1(3) 6_565 6_565
Sm4 C33 Sm1 33.9(3) . 6_565
Sm2 C33 Sm1 21.45(14) . 6_565
C32 C33 Sm2 91.8(6) . 6_565
C34 C33 Sm2 59.3(3) . 6_565
C15 C33 Sm2 92.3(4) . 6_565
Sm4 C33 Sm2 27.3(3) 6_565 6_565
Sm4 C33 Sm2 16.9(3) . 6_565
Sm2 C33 Sm2 24.9(3) . 6_565
Sm1 C33 Sm2 39.33(14) 6_565 6_565
C33 C34 C55 121.0(7) . .
C33 C34 C35 122.4(6) . .
C55 C34 C35 108.9(7) . .
C33 C34 Sm2 92.9(4) . 6_565
C55 C34 Sm2 73.5(4) . 6_565
C35 C34 Sm2 74.7(6) . 6_565
C33 C34 Sm4 77.3(4) . .
C55 C34 Sm4 92.3(5) . .
C35 C34 Sm4 73.8(6) . .
Sm2 C34 Sm4 19.9(3) 6_565 .
C33 C34 Sm4 62.6(4) . 6_565
C55 C34 Sm4 89.7(5) . 6_565
C35 C34 Sm4 92.9(6) . 6_565
Sm2 C34 Sm4 30.3(3) 6_565 6_565
Sm4 C34 Sm4 19.4(5) . 6_565
C33 C34 Sm2 72.7(4) . .
C55 C34 Sm2 71.0(4) . .
C35 C34 Sm2 100.7(6) . .
Sm2 C34 Sm2 27.0(3) 6_565 .
Sm4 C34 Sm2 30.0(3) . .
Sm4 C34 Sm2 18.8(3) 6_565 .
C33 C34 Sm1 88.0(4) . .
C55 C34 Sm1 92.1(4) . .
C35 C34 Sm1 62.1(6) . .
Sm2 C34 Sm1 19.49(15) 6_565 .
Sm4 C34 Sm1 12.5(3) . .
Sm4 C34 Sm1 31.8(3) 6_565 .
Sm2 C34 Sm1 39.52(16) . .
C36 C35 C57 122.6(9) . .
C36 C35 C34 117.9(7) . .
C57 C35 C34 106.3(8) . .
C36 C35 Sm4 72.0(6) . .
C57 C35 Sm4 88.7(10) . .
C34 C35 Sm4 73.6(6) . .
C36 C35 Sm2 89.0(6) . 6_565
C57 C35 Sm2 70.6(9) . 6_565
C34 C35 Sm2 72.7(6) . 6_565
Sm4 C35 Sm2 19.8(3) . 6_565
C36 C35 Sm1 67.3(5) . .
C57 C35 Sm1 79.9(9) . .
C34 C35 Sm1 88.5(6) . .
Sm4 C35 Sm1 15.6(3) . .
Sm2 C35 Sm1 22.37(18) 6_565 .
C37 C36 C35 114.0(7) . .
C37 C36 C16 120.8(6) . .
C35 C36 C16 120.6(6) . .
C37 C36 Sm1 78.3(4) . .
C35 C36 Sm1 80.9(6) . .
C16 C36 Sm1 88.9(4) . .
C37 C36 Sm4 94.3(5) . .
C35 C36 Sm4 76.4(7) . .
C16 C36 Sm4 78.3(5) . .
Sm1 C36 Sm4 16.2(3) . .
C37 C36 Sm3 68.0(4) . .
C35 C36 Sm3 100.3(6) . .
C16 C36 Sm3 81.1(5) . .
Sm1 C36 Sm3 19.48(13) . .
Sm4 C36 Sm3 30.0(3) . .
C37 C36 Sm2 91.4(4) . 6_565
C35 C36 Sm2 62.5(6) . 6_565
C16 C36 Sm2 94.1(4) . 6_565
Sm1 C36 Sm2 19.13(12) . 6_565
Sm4 C36 Sm2 16.9(3) . 6_565
Sm3 C36 Sm2 38.50(19) . 6_565
C36 C37 C59 123.2(8) . .
C36 C37 C38 120.4(8) . .
C59 C37 C38 105.2(9) . .
C36 C37 Sm3 80.9(4) . .
C59 C37 Sm3 86.3(7) . .
C38 C37 Sm3 68.8(8) . .
C36 C37 Sm1 69.7(4) . .
C59 C37 Sm1 79.8(7) . .
C38 C37 Sm1 88.9(8) . .
Sm3 C37 Sm1 20.13(14) . .
C36 C37 Sm4 58.1(4) . .
C59 C37 Sm4 89.2(7) . .
C38 C37 Sm4 93.4(8) . .
Sm3 C37 Sm4 26.6(3) . .
Sm1 C37 Sm4 11.8(3) . .
C18 C38 C39 118.5(12) . .
C18 C38 C37 120.8(11) . .
C39 C38 C37 112.3(12) . .
C18 C38 Sm3 82.4(9) . .
C39 C38 Sm3 80.7(13) . .
C37 C38 Sm3 77.6(8) . .
C18 C38 Sm1 91.7(9) . .
C39 C38 Sm1 87.1(13) . .
C37 C38 Sm1 62.0(7) . .
Sm3 C38 Sm1 15.64(16) . .
C40 C39 C60 129.8(14) . .
C40 C39 C38 117.7(13) . .
C60 C39 C38 105.4(12) . .
C40 C39 Sm3 88.1(13) . .
C60 C39 Sm3 86.6(10) . .
C38 C39 Sm3 66.4(12) . .
C39 C40 C41 107.4(11) . .
C39 C40 C20 124.8(14) . .
C41 C40 C20 118.9(12) . .
C39 C40 Sm3 63.0(12) . .
C41 C40 Sm3 95.6(11) . .
C20 C40 Sm3 83.2(12) . .
C40 C41 C62 126.5(9) . .
C40 C41 C42 120.8(10) . .
C62 C41 C42 109.1(10) . .
C22 C42 C43 117.4(12) . .
C22 C42 C41 120.0(12) . .
C43 C42 C41 107.3(12) . .
C44 C43 C63 120.7(9) . .
C44 C43 C42 125.8(11) . .
C63 C43 C42 105.3(10) . .
C43 C44 C45 113.2(9) . .
C43 C44 C66 120.4(8) . .
C45 C44 C66 119.9(8) . .
C23 C45 C44 123.6(9) . .
C23 C45 C46 106.7(9) . .
C44 C45 C46 120.9(8) . .
C25 C46 C47 124.2(11) . .
C25 C46 C45 106.5(8) . .
C47 C46 C45 119.4(9) . .
C48 C47 C46 114.7(8) . .
C48 C47 C67 119.9(8) . .
C46 C47 C67 119.5(8) . .
C47 C48 C49 123.1(9) . .
C47 C48 C27 119.9(10) . .
C49 C48 C27 104.7(9) . .
C69 C49 C50 122.3(13) . .
C69 C49 C48 117.1(10) . .
C50 C49 C48 113.0(11) . .
C51 C50 C49 117.0(15) . .
C51 C50 C28 126.4(17) . .
C49 C50 C28 105.3(12) . .
C50 C51 C52 111.0(12) . .
C50 C51 C71 123.5(12) . .
C52 C51 C71 118.7(10) . .
C50 C51 Sm2 101.8(13) . .
C52 C51 Sm2 63.0(9) . .
C71 C51 Sm2 79.6(7) . .
C30 C52 C51 123.7(12) . .
C30 C52 C53 105.7(10) . .
C51 C52 C53 121.6(11) . .
C30 C52 Sm2 87.7(9) . .
C51 C52 Sm2 88.6(10) . .
C53 C52 Sm2 62.6(9) . .
C30 C52 Sm1 66.2(8) . 6_565
C51 C52 Sm1 97.8(11) . 6_565
C53 C52 Sm1 74.0(9) . 6_565
Sm2 C52 Sm1 21.7(2) . 6_565
C32 C53 C54 123.0(11) . .
C32 C53 C52 108.1(10) . .
C54 C53 C52 117.8(11) . .
C32 C53 Sm2 80.4(9) . .
C54 C53 Sm2 73.2(9) . .
C52 C53 Sm2 84.1(10) . .
C32 C53 Sm1 65.9(8) . 6_565
C54 C53 Sm1 94.6(9) . 6_565
C52 C53 Sm1 75.1(9) . 6_565
Sm2 C53 Sm1 21.5(2) . 6_565
C32 C53 Sm4 63.4(9) . 6_565
C54 C53 Sm4 84.7(9) . 6_565
C52 C53 Sm4 89.2(10) . 6_565
Sm2 C53 Sm4 17.0(3) . 6_565
Sm1 C53 Sm4 14.6(3) 6_565 6_565
C55 C54 C53 113.1(10) . .
C55 C54 C72 121.1(8) . .
C53 C54 C72 122.1(10) . .
C55 C54 Sm2 86.3(6) . .
C53 C54 Sm2 72.2(9) . .
C72 C54 Sm2 91.9(6) . .
C55 C54 Sm2 64.9(5) . 6_565
C53 C54 Sm2 95.1(9) . 6_565
C72 C54 Sm2 90.5(5) . 6_565
Sm2 C54 Sm2 26.3(3) . 6_565
C54 C55 C34 123.3(8) . .
C54 C55 C56 119.6(7) . .
C34 C55 C56 106.2(8) . .
C54 C55 Sm2 85.7(5) . 6_565
C34 C55 Sm2 74.7(4) . 6_565
C56 C55 Sm2 75.5(5) . 6_565
C54 C55 Sm2 62.3(5) . .
C34 C55 Sm2 78.9(4) . .
C56 C55 Sm2 100.4(5) . .
Sm2 C55 Sm2 27.8(3) 6_565 .
C54 C55 Sm4 90.0(6) . .
C34 C55 Sm4 59.7(4) . .
C56 C55 Sm4 86.8(5) . .
Sm2 C55 Sm4 16.2(3) 6_565 .
Sm2 C55 Sm4 27.7(3) . .
C74 C56 C57 117.1(11) . .
C74 C56 C55 120.9(8) . .
C57 C56 C55 110.0(9) . .
C74 C56 Sm2 90.6(6) . 6_565
C57 C56 Sm2 70.8(9) . 6_565
C55 C56 Sm2 72.8(5) . 6_565
C58 C57 C35 121.5(11) . .
C58 C57 C56 123.0(11) . .
C35 C57 C56 107.7(8) . .
C58 C57 Sm2 86.4(11) . 6_565
C35 C57 Sm2 77.6(9) . 6_565
C56 C57 Sm2 77.2(9) . 6_565
C58 C57 Sm1 75.1(9) . .
C35 C57 Sm1 69.8(9) . .
C56 C57 Sm1 98.8(10) . .
Sm2 C57 Sm1 21.6(2) 6_565 .
C58 C57 Sm4 88.9(10) . .
C35 C57 Sm4 62.5(9) . .
C56 C57 Sm4 89.7(9) . .
Sm2 C57 Sm4 16.9(3) 6_565 .
Sm1 C57 Sm4 13.9(3) . .
C57 C58 C59 115.8(9) . .
C57 C58 C76 119.8(10) . .
C59 C58 C76 119.0(9) . .
C57 C58 Sm1 75.7(10) . .
C59 C58 Sm1 73.0(9) . .
C76 C58 Sm1 97.9(10) . .
C57 C58 Sm2 63.9(10) . 6_565
C59 C58 Sm2 94.0(9) . 6_565
C76 C58 Sm2 89.0(9) . 6_565
Sm1 C58 Sm2 21.07(17) . 6_565
C37 C59 C58 121.2(9) . .
C37 C59 C60 108.6(8) . .
C58 C59 C60 119.4(9) . .
C37 C59 Sm1 69.4(6) . .
C58 C59 Sm1 77.1(9) . .
C60 C59 Sm1 91.4(7) . .
C37 C59 Sm3 63.4(6) . .
C58 C59 Sm3 94.7(10) . .
C60 C59 Sm3 77.6(7) . .
Sm1 C59 Sm3 18.54(15) . .
C39 C60 C61 119.1(12) . .
C39 C60 C59 108.1(10) . .
C61 C60 C59 120.7(11) . .
C39 C60 Sm3 63.9(10) . .
C61 C60 Sm3 97.4(12) . .
C59 C60 Sm3 72.4(7) . .
C62 C61 C60 114.1(10) . .
C62 C61 C77 119.1(12) . .
C60 C61 C77 120.6(11) . .
C61 C62 C41 121.7(10) . .
C61 C62 C63 122.5(11) . .
C41 C62 C63 104.7(8) . .
C64 C63 C43 119.5(8) . .
C64 C63 C62 118.4(8) . .
C43 C63 C62 112.3(9) . .
C63 C64 C65 120.7(7) . .
C63 C64 C78 120.4(7) . .
C65 C64 C78 108.8(7) . .
C66 C65 C80 119.8(8) . .
C66 C65 C64 120.7(8) . .
C80 C65 C64 108.2(7) . .
C65 C66 C67 120.0(9) . .
C65 C66 C44 116.7(7) . .
C67 C66 C44 118.9(9) . .
C68 C67 C66 118.0(9) . .
C68 C67 C47 114.9(8) . .
C66 C67 C47 121.1(9) . .
C67 C68 C81 122.2(8) . .
C67 C68 C69 123.0(9) . .
C81 C68 C69 105.3(9) . .
C49 C69 C70 119.6(10) . .
C49 C69 C68 120.4(9) . .
C70 C69 C68 109.1(9) . .
C71 C70 C82 120.1(8) . .
C71 C70 C69 121.1(9) . .
C82 C70 C69 108.2(8) . .
C70 C71 C72 118.3(8) . .
C70 C71 C51 115.5(8) . .
C72 C71 C51 121.1(9) . .
C73 C72 C71 119.5(7) . .
C73 C72 C54 116.6(8) . .
C71 C72 C54 118.2(8) . .
C73 C72 Sm2 104.2(5) . .
C71 C72 Sm2 85.4(5) . .
C54 C72 Sm2 57.2(5) . .
C72 C73 C83 121.6(7) . .
C72 C73 C74 121.3(7) . .
C83 C73 C74 105.7(6) . .
C56 C74 C75 121.9(9) . .
C56 C74 C73 119.6(8) . .
C75 C74 C73 109.3(6) . .
C56 C74 Sm2 62.0(5) . 6_565
C75 C74 Sm2 89.3(5) . 6_565
C73 C74 Sm2 90.8(4) . 6_565
C76 C75 C84 121.4(7) . .
C76 C75 C74 121.2(8) . .
C84 C75 C74 107.3(6) . .
C75 C76 C77 116.3(8) . .
C75 C76 C58 116.2(8) . .
C77 C76 C58 122.1(9) . .
C78 C77 C76 121.8(10) . .
C78 C77 C61 116.5(9) . .
C76 C77 C61 117.8(9) . .
C77 C78 C79 120.1(9) . .
C77 C78 C64 121.3(8) . .
C79 C78 C64 106.3(6) . .
C84 C79 C78 118.0(8) . .
C84 C79 C80 120.2(8) . .
C78 C79 C80 109.6(6) . .
C81 C80 C65 121.2(7) . .
C81 C80 C79 121.9(9) . .
C65 C80 C79 106.7(6) . .
C80 C81 C68 118.7(7) . .
C80 C81 C82 117.4(9) . .
C68 C81 C82 110.5(9) . .
C83 C82 C70 121.7(7) . .
C83 C82 C81 121.1(8) . .
C70 C82 C81 106.1(7) . .
C82 C83 C73 118.4(7) . .
C82 C83 C84 121.0(8) . .
C73 C83 C84 110.1(6) . .
C79 C84 C75 122.1(7) . .
C79 C84 C83 118.4(8) . .
C75 C84 C83 106.9(6) . .
N1 Ni1 N1 177.07(16) . 6_565
N1 Ni1 N2 90.08(8) . .
N1 Ni1 N2 90.08(8) 6_565 .
N1 Ni1 N3 89.86(8) . .
N1 Ni1 N3 89.86(8) 6_565 .
N2 Ni1 N3 177.60(13) . .
C85 N1 C88 102.3(2) . .
C85 N1 Ni1 128.97(19) . .
C88 N1 Ni1 128.7(2) . .
C90 N2 C90 104.2(3) 6_565 .
C90 N2 Ni1 127.90(16) 6_565 .
C90 N2 Ni1 127.90(16) . .
C93 N3 C93 103.6(3) 6_565 .
C93 N3 Ni1 128.17(15) 6_565 .
C93 N3 Ni1 128.17(15) . .
C94 C85 N1 124.0(2) . .
C94 C85 C86 123.5(3) . .
N1 C85 C86 112.4(2) . .
C87 C86 C85 106.6(3) . .
C87 C86 C95 129.3(3) . .
C85 C86 C95 124.1(3) . .
C86 C87 C88 106.5(3) . .
C86 C87 C97 130.2(3) . .
C88 C87 C97 123.2(3) . .
C89 C88 N1 124.1(3) . .
C89 C88 C87 123.8(3) . .
N1 C88 C87 112.1(3) . .
C90 C89 C88 123.9(3) . .
C90 C89 H89 118.0 . .
C88 C89 H89 118.0 . .
C89 C90 N2 125.3(3) . .
C89 C90 C91 123.6(3) . .
N2 C90 C91 111.1(3) . .
C91 C91 C90 106.80(18) 6_565 .
C91 C91 C99 129.1(2) 6_565 .
C90 C91 C99 124.1(3) . .
C92 C92 C93 106.37(15) 6_565 .
C92 C92 C101 128.83(16) 6_565 .
C93 C92 C101 124.6(3) . .
C94 C93 N3 124.6(2) . .
C94 C93 C92 123.5(2) . .
N3 C93 C92 111.8(2) . .
C93 C94 C85 124.3(2) . .
C93 C94 H94 117.8 . .
C85 C94 H94 117.8 . .
C86 C95 C96 112.8(3) . .
C86 C95 H95A 109.0 . .
C96 C95 H95A 109.0 . .
C86 C95 H95B 109.0 . .
C96 C95 H95B 109.0 . .
H95A C95 H95B 107.8 . .
C95 C96 H96A 109.5 . .
C95 C96 H96B 109.5 . .
H96A C96 H96B 109.5 . .
C95 C96 H96C 109.5 . .
H96A C96 H96C 109.5 . .
H96B C96 H96C 109.5 . .
C87 C97 C98 113.1(3) . .
C87 C97 H97A 109.0 . .
C98 C97 H97A 109.0 . .
C87 C97 H97B 109.0 . .
C98 C97 H97B 109.0 . .
H97A C97 H97B 107.8 . .
C97 C98 H98A 109.5 . .
C97 C98 H98B 109.5 . .
H98A C98 H98B 109.5 . .
C97 C98 H98C 109.5 . .
H98A C98 H98C 109.5 . .
H98B C98 H98C 109.5 . .
C91 C99 C100 113.1(3) . .
C91 C99 H99A 109.0 . .
C100 C99 H99A 109.0 . .
C91 C99 H99B 109.0 . .
C100 C99 H99B 109.0 . .
H99A C99 H99B 107.8 . .
C99 C100 H10A 109.5 . .
C99 C100 H10B 109.5 . .
H10A C100 H10B 109.5 . .
C99 C100 H10C 109.5 . .
H10A C100 H10C 109.5 . .
H10B C100 H10C 109.5 . .
C92 C101 C102 111.6(2) . .
C92 C101 H10D 109.3 . .
C102 C101 H10D 109.3 . .
C92 C101 H10E 109.3 . .
C102 C101 H10E 109.3 . .
H10D C101 H10E 108.0 . .
C101 C102 H10F 109.5 . .
C101 C102 H10G 109.5 . .
H10F C102 H10G 109.5 . .
C101 C102 H10H 109.5 . .
H10F C102 H10H 109.5 . .
H10G C102 H10H 109.5 . .
C104 C103 C108 111.8(18) . .
C104 C103 C109 120.9(16) . .
C108 C103 C109 127.3(18) . .
C105 C104 C103 126.8(14) . .
C105 C104 H104 116.6 . .
C103 C104 H104 116.6 . .
C104 C105 C106 118.8(13) . .
C104 C105 H105 120.6 . .
C106 C105 H105 120.6 . .
C107 C106 C105 116.4(15) . .
C107 C106 H106 121.8 . .
C105 C106 H106 121.8 . .
C108 C107 C106 121.6(14) . .
C108 C107 H107 119.2 . .
C106 C107 H107 119.2 . .
C107 C108 C103 124.6(18) . .
C107 C108 H108 117.7 . .
C103 C108 H108 117.7 . .
C115 C110 C111 117.7(5) . .
C115 C110 C116 121.5(5) . .
C111 C110 C116 120.8(5) . .
C112 C111 C110 120.6(5) . .
C112 C111 H111 119.7 . .
C110 C111 H111 119.7 . .
C113 C112 C111 120.2(6) . .
C113 C112 H112 119.9 . .
C111 C112 H112 119.9 . .
C113 C112 H12A 126.2 . .
C111 C112 H12A 113.5 . .
H112 C112 H12A 6.9 . .
C113 C112 H12B 50.3 . .
C111 C112 H12B 148.9 . .
H112 C112 H12B 77.4 . .
H12A C112 H12B 84.3 . .
C113 C112 H12C 61.1 . .
C111 C112 H12C 134.0 . .
H112 C112 H12C 77.7 . .
H12A C112 H12C 80.2 . .
H12B C112 H12C 71.8 . .
C114 C113 C112 119.7(6) . .
C114 C113 H113 120.2 . .
C112 C113 H113 120.2 . .
C114 C113 H12B 148.4 . .
C112 C113 H12B 61.1 . .
H113 C113 H12B 68.5 . .
C114 C113 H12C 134.3 . .
C112 C113 H12C 59.4 . .
H113 C113 H12C 79.1 . .
H12B C113 H12C 75.6 . .
C113 C114 C115 120.8(5) . .
C113 C114 H114 119.6 . .
C115 C114 H114 119.6 . .
C110 C115 C114 121.0(5) . .
C110 C115 H115 119.5 . .
C114 C115 H115 119.5 . .
C110 C116 H11A 109.4 . .
C110 C116 H11B 109.5 . .
H11A C116 H11B 109.5 . .
C122 C117 C118 114.9(19) . .
C122 C117 C123 125(2) . .
C118 C117 C123 120(2) . .
C119 C118 C117 123.0(19) . .
C119 C118 H118 118.5 . .
C117 C118 H118 118.5 . .
C118 C119 C120 121(2) . .
C118 C119 H119 119.4 . .
C120 C119 H119 119.4 . .
C121 C120 C119 115.8(19) . .
C121 C120 H11A 88.5 . .
C119 C120 H11A 151.4 . .
C121 C120 H120 122.1 . .
C119 C120 H120 122.1 . .
H11A C120 H120 36.8 . .
C122 C121 C120 123(2) . .
C122 C121 H11A 151.1 . .
C120 C121 H11A 29.7 . .
C122 C121 H11B 124.3 . .
C120 C121 H11B 93.1 . .
H11A C121 H11B 68.4 . .
C122 C121 H121 118.7 . .
C120 C121 H121 118.7 . .
H11A C121 H121 89.6 . .
H11B C121 H121 49.9 . .
C121 C122 C117 122(2) . .
C121 C122 H122 118.8 . .
C117 C122 H122 118.8 . .
C117 C123 H12A 110.8 . .
C117 C123 H12B 111.4 . .
H12A C123 H12B 109.5 . .
C117 C123 H12C 106.1 . .
H12A C123 H12C 109.5 . .
H12B C123 H12C 109.5 . .

loop_
_geom_bond_atom_site_label_1
_geom_bond_atom_site_label_2
_geom_bond_distance
_geom_bond_site_symmetry_2
Sm1 Sm4 0.720(13) .
Sm1 Sm3 0.898(6) .
Sm1 Sm2 1.029(7) 6_565
Sm1 Sm4 1.600(13) 6_565
Sm1 Sm2 1.975(7) .
Sm1 Sm1 2.2220(10) 6_565
Sm1 C36 2.487(6) .
Sm1 C32 2.536(14) 6_565
Sm1 C30 2.556(12) 6_565
Sm1 C31 2.557(7) 6_565
Sm1 Sm3 2.567(7) 6_565
Sm1 C37 2.597(7) .
Sm2 Sm4 0.908(13) 6_565
Sm2 Sm1 1.029(7) 6_565
Sm2 Sm2 1.278(14) 6_565
Sm2 Sm4 1.414(14) .
Sm2 Sm3 1.888(9) 6_565
Sm2 C53 2.380(18) .
Sm2 C54 2.393(12) .
Sm2 C57 2.55(2) 6_565
Sm2 C32 2.560(14) .
Sm2 C55 2.600(9) 6_565
Sm2 C34 2.616(8) 6_565
Sm3 Sm4 1.365(15) .
Sm3 Sm2 1.888(9) 6_565
Sm3 Sm4 2.063(14) 6_565
Sm3 C38 2.41(2) .
Sm3 C11 2.471(18) 6_565
Sm3 C12 2.517(17) 6_565
Sm3 C37 2.526(9) .
Sm3 Sm1 2.567(7) 6_565
Sm3 C13 2.577(9) 6_565
Sm3 C39 2.60(2) .
Sm3 Sm3 2.603(15) 6_565
Sm4 Sm2 0.908(13) 6_565
Sm4 Sm4 0.92(3) 6_565
Sm4 Sm1 1.600(13) 6_565
Sm4 Sm3 2.063(14) 6_565
Sm4 C33 2.456(14) 6_565
Sm4 C32 2.560(18) 6_565
Sm4 C36 2.575(14) .
Sm4 C15 2.607(15) 6_565
Sm4 C34 2.629(15) .
C1 C2 1.379(7) .
C1 C9 1.443(6) .
C1 C6 1.454(6) .
C2 C12 1.444(6) .
C2 C3 1.453(6) .
C2 Sm3 2.901(12) 6_565
C3 C4 1.379(7) .
C3 C14 1.441(5) .
C4 C17 1.444(6) .
C4 C5 1.451(6) .
C5 C6 1.379(6) .
C5 C19 1.447(6) .
C6 C7 1.444(5) .
C7 C21 1.419(5) .
C7 C8 1.449(5) .
C8 C24 1.375(7) .
C8 C9 1.450(5) .
C9 C10 1.417(5) .
C10 C11 1.448(7) .
C10 C26 1.452(6) .
C10 Sm3 2.838(19) 6_565
C11 C12 1.416(5) .
C11 C29 1.454(6) .
C11 Sm3 2.471(18) 6_565
C11 Sm1 3.057(16) 6_565
C12 C13 1.446(5) .
C12 Sm3 2.517(17) 6_565
C13 C31 1.374(7) .
C13 C14 1.445(5) .
C13 Sm3 2.577(9) 6_565
C13 Sm1 2.755(6) 6_565
C13 Sm4 3.039(14) 6_565
C14 C15 1.418(5) .
C14 Sm3 2.827(11) 6_565
C14 Sm4 2.961(15) 6_565
C14 Sm1 2.998(8) 6_565
C15 C16 1.442(7) .
C15 C33 1.449(6) .
C15 Sm4 2.607(15) 6_565
C15 Sm1 2.952(7) 6_565
C16 C17 1.417(5) .
C16 C36 1.452(6) .
C16 Sm4 3.005(15) 6_565
C17 C18 1.447(5) .
C18 C38 1.373(7) .
C18 C19 1.447(5) .
C19 C20 1.418(5) .
C20 C21 1.447(7) .
C20 C40 1.452(6) .
C21 C22 1.453(6) .
C22 C23 1.409(7) .
C22 C42 1.422(5) .
C23 C45 1.421(5) .
C23 C24 1.432(6) .
C24 C25 1.431(6) .
C25 C26 1.407(7) .
C25 C46 1.422(5) .
C26 C27 1.419(6) .
C27 C48 1.431(7) .
C27 C28 1.476(9) .
C28 C29 1.420(6) .
C28 C50 1.432(7) .
C29 C30 1.408(7) .
C29 Sm3 2.603(13) 6_565
C29 Sm1 2.781(10) 6_565
C30 C52 1.420(6) .
C30 C31 1.430(6) .
C30 Sm1 2.556(12) 6_565
C30 Sm3 2.776(14) 6_565
C31 C32 1.427(6) .
C31 Sm1 2.557(7) 6_565
C31 Sm3 2.773(9) 6_565
C31 Sm4 2.894(14) 6_565
C32 C33 1.405(7) .
C32 C53 1.420(6) .
C32 Sm1 2.536(14) 6_565
C32 Sm4 2.560(18) 6_565
C33 C34 1.420(5) .
C33 Sm4 2.456(14) 6_565
C33 Sm1 2.785(6) 6_565
C33 Sm2 3.039(9) 6_565
C34 C55 1.430(6) .
C34 C35 1.477(9) .
C34 Sm2 2.616(8) 6_565
C34 Sm4 2.762(15) 6_565
C35 C36 1.419(5) .
C35 C57 1.430(7) .
C35 Sm2 2.642(14) 6_565
C36 C37 1.407(7) .
C36 Sm2 2.978(8) 6_565
C37 C59 1.422(5) .
C37 C38 1.429(6) .
C38 C39 1.429(6) .
C39 C40 1.408(7) .
C39 C60 1.421(6) .
C40 C41 1.419(6) .
C41 C62 1.428(7) .
C41 C42 1.476(9) .
C42 C43 1.431(7) .
C43 C44 1.408(7) .
C43 C63 1.430(6) .
C44 C45 1.423(7) .
C44 C66 1.460(6) .
C45 C46 1.476(10) .
C46 C47 1.424(7) .
C47 C48 1.408(7) .
C47 C67 1.460(6) .
C48 C49 1.431(6) .
C49 C69 1.375(7) .
C49 C50 1.429(6) .
C50 C51 1.407(7) .
C51 C52 1.425(7) .
C51 C71 1.459(6) .
C52 C53 1.475(10) .
C52 Sm1 2.773(17) 6_565
C53 C54 1.423(7) .
C53 Sm1 2.758(16) 6_565
C53 Sm4 2.86(2) 6_565
C54 C55 1.407(7) .
C54 C72 1.458(6) .
C54 Sm2 2.863(12) 6_565
C55 C56 1.430(6) .
C55 Sm2 2.600(9) 6_565
C56 C74 1.372(7) .
C56 C57 1.429(6) .
C56 Sm2 2.634(11) 6_565
C57 C58 1.406(7) .
C57 Sm2 2.55(2) 6_565
C58 C59 1.423(7) .
C58 C76 1.460(6) .
C58 Sm2 2.835(17) 6_565
C59 C60 1.478(9) .
C60 C61 1.422(7) .
C61 C62 1.406(7) .
C61 C77 1.461(6) .
C62 C63 1.431(6) .
C63 C64 1.374(7) .
C64 C65 1.447(5) .
C64 C78 1.448(5) .
C65 C66 1.418(5) .
C65 C80 1.444(6) .
C66 C67 1.446(7) .
C67 C68 1.418(5) .
C68 C81 1.441(8) .
C68 C69 1.449(5) .
C69 C70 1.447(5) .
C70 C71 1.417(5) .
C70 C82 1.443(8) .
C71 C72 1.444(7) .
C72 C73 1.417(5) .
C73 C83 1.426(8) .
C73 C74 1.446(5) .
C74 C75 1.446(5) .
C74 Sm2 2.983(10) 6_565
C75 C76 1.416(5) .
C75 C84 1.433(8) .
C76 C77 1.443(7) .
C77 C78 1.417(5) .
C78 C79 1.444(6) .
C79 C84 1.378(7) .
C79 C80 1.454(6) .
C80 C81 1.379(7) .
C81 C82 1.452(6) .
C82 C83 1.379(7) .
C83 C84 1.451(6) .
Ni1 N1 1.924(2) .
Ni1 N1 1.924(2) 6_565
Ni1 N2 1.947(3) .
Ni1 N3 1.954(3) .
N1 C85 1.394(4) .
N1 C88 1.403(3) .
N2 C90 1.384(3) 6_565
N2 C90 1.384(3) .
N3 C93 1.381(3) 6_565
N3 C93 1.381(3) .
C85 C94 1.373(4) .
C85 C86 1.454(4) .
C86 C87 1.349(5) .
C86 C95 1.503(5) .
C87 C88 1.456(4) .
C87 C97 1.506(4) .
C88 C89 1.373(4) .
C89 C90 1.365(4) .
C89 H89 0.9500 .
C90 C91 1.450(4) .
C91 C91 1.346(7) 6_565
C91 C99 1.496(4) .
C92 C92 1.354(6) 6_565
C92 C93 1.448(3) .
C92 C101 1.497(4) .
C93 C94 1.369(4) .
C94 H94 0.9500 .
C95 C96 1.526(5) .
C95 H95A 0.9900 .
C95 H95B 0.9900 .
C96 H96A 0.9800 .
C96 H96B 0.9800 .
C96 H96C 0.9800 .
C97 C98 1.512(7) .
C97 H97A 0.9900 .
C97 H97B 0.9900 .
C98 H98A 0.9800 .
C98 H98B 0.9800 .
C98 H98C 0.9800 .
C99 C100 1.532(5) .
C99 H99A 0.9900 .
C99 H99B 0.9900 .
C100 H10A 0.9800 .
C100 H10B 0.9800 .
C100 H10C 0.9800 .
C101 C102 1.535(4) .
C101 H10D 0.9900 .
C101 H10E 0.9900 .
C102 H10F 0.9800 .
C102 H10G 0.9800 .
C102 H10H 0.9800 .
C103 C104 1.40(2) .
C103 C108 1.40(2) .
C103 C109 1.479(19) .
C104 C105 1.31(3) .
C104 H104 0.9500 .
C105 C106 1.45(3) .
C105 H105 0.9500 .
C106 C107 1.37(2) .
C106 H106 0.9500 .
C107 C108 1.34(3) .
C107 H107 0.9500 .
C108 H108 0.9500 .
C109 H10I 0.9800 .
C109 H10J 0.9800 .
C109 H10K 0.9800 .
C110 C115 1.383(7) .
C110 C111 1.406(8) .
C110 C116 1.501(7) .
C111 C112 1.391(10) .
C111 H111 0.9500 .
C112 C113 1.376(8) .
C112 H112 0.9500 .
C112 H12A 1.0227 .
C112 H12B 1.2943 .
C112 H12C 1.3754 .
C113 C114 1.366(8) .
C113 H113 0.9500 .
C113 H12B 1.1376 .
C113 H12C 1.3984 .
C114 C115 1.387(8) .
C114 H114 0.9500 .
C115 H115 0.9500 .
C116 H11A 0.9600 .
C116 H11B 0.9599 .
C117 C122 1.40(2) .
C117 C118 1.41(2) .
C117 C123 1.47(2) .
C118 C119 1.31(3) .
C118 H118 0.9500 .
C119 C120 1.43(3) .
C119 H119 0.9500 .
C120 C121 1.38(2) .
C120 H11A 0.7733 .
C120 H120 0.9500 .
C121 C122 1.33(3) .
C121 H11A 1.5611 .
C121 H11B 1.1678 .
C121 H121 0.9500 .
C122 H122 0.9500 .
C123 H12A 0.9600 .
C123 H12B 0.9600 .
C123 H12C 0.9600 .
